data_7712001
loop_
_publ_author_name
'Li, Hai-Lou'
'Lian, Chen'
'Yang, Guo-Yu'

_publ_section_title
;
 A Zr-added Dawson-type poly(polyoxometalate).
;
_journal_issue 4
_journal_name_full 'Dalton transactions (Cambridge, England : 2003)'
_journal_page_first 857
_journal_page_last 861
_journal_paper_doi 10.1039/d2dt03820j
_journal_volume 52
_journal_year 2023
_chemical_formula_sum 'C20 H108 N10 O190 P6 W48 Zr6'
_chemical_formula_weight 13087.10
_space_group_crystal_system triclinic
_space_group_IT_number 2
_space_group_name_Hall '-P 1'
_space_group_name_H-M_alt 'P -1'
_atom_sites_solution_hydrogens geom
_atom_sites_solution_primary direct
_atom_sites_solution_secondary difmap
_audit_creation_method SHELXL-2014/7
_audit_update_record
;
2022-12-17 deposited with the CCDC.	2022-12-21 downloaded from the CCDC.
;
_cell_angle_alpha 108.197(7)
_cell_angle_beta 94.803(5)
_cell_angle_gamma 117.841(9)
_cell_formula_units_Z 2
_cell_length_a 23.2407(17)
_cell_length_b 23.246(2)
_cell_length_c 29.7083(16)
_cell_measurement_reflns_used 11400
_cell_measurement_temperature 293(2)
_cell_measurement_theta_max 25.00
_cell_measurement_theta_min 2.92
_cell_volume 12969(2)
_computing_cell_refinement 'CrysAlisPro 1.171.40.84a (Rigaku OD, 2020)'
_computing_data_collection 'CrysAlisPro 1.171.40.84a (Rigaku OD, 2020)'
_computing_data_reduction 'CrysAlisPro 1.171.40.84a (Rigaku OD, 2020)'
_computing_molecular_graphics SHELXTL
_computing_publication_material SHELXTL
_computing_structure_refinement 'SHELXL-2014/7 (Sheldrick, 2014)'
_computing_structure_solution 'SHELXL-2014/7 (Sheldrick, 2014)'
_diffrn_ambient_temperature 293(2)
_diffrn_measured_fraction_theta_full 0.998
_diffrn_measured_fraction_theta_max 0.998
_diffrn_measurement_device_type 'Xcalibur, Atlas, Gemini ultra'
_diffrn_measurement_method '\w scans'
_diffrn_radiation_type MoK\a
_diffrn_radiation_wavelength 0.71073
_diffrn_reflns_av_R_equivalents 0.0876
_diffrn_reflns_av_unetI/netI 0.1487
_diffrn_reflns_Laue_measured_fraction_full 0.998
_diffrn_reflns_Laue_measured_fraction_max 0.998
_diffrn_reflns_limit_h_max 27
_diffrn_reflns_limit_h_min -27
_diffrn_reflns_limit_k_max 26
_diffrn_reflns_limit_k_min -27
_diffrn_reflns_limit_l_max 35
_diffrn_reflns_limit_l_min -35
_diffrn_reflns_number 107349
_diffrn_reflns_point_group_measured_fraction_full 0.998
_diffrn_reflns_point_group_measured_fraction_max 0.998
_diffrn_reflns_theta_full 25.000
_diffrn_reflns_theta_max 25.000
_diffrn_reflns_theta_min 2.862
_exptl_absorpt_coefficient_mu 21.539
_exptl_absorpt_correction_T_max 1.00000
_exptl_absorpt_correction_T_min 0.58337
_exptl_absorpt_correction_type multi-scan
_exptl_absorpt_process_details
;
CrysAlisPro, Agilent Technologies,
Version 1.171.35.19 (release 27-10-2011 CrysAlis171 .NET)
(compiled Oct 27 2011,15:02:11)
Empirical absorption correction using spherical harmonics,
 implemented in SCALE3 ABSPACK scaling algorithm.
;
_exptl_crystal_colour colorless
_exptl_crystal_density_diffrn 3.351
_exptl_crystal_density_method 'not measured'
_exptl_crystal_description block
_exptl_crystal_F_000 11400
_exptl_crystal_size_max 0.28
_exptl_crystal_size_mid 0.24
_exptl_crystal_size_min 0.21
_refine_diff_density_max 3.827
_refine_diff_density_min -2.835
_refine_diff_density_rms 0.463
_refine_ls_extinction_method SHELXL
_refine_ls_goodness_of_fit_ref 0.972
_refine_ls_hydrogen_treatment constr
_refine_ls_matrix_type full
_refine_ls_number_parameters 2486
_refine_ls_number_reflns 45590
_refine_ls_number_restraints 123
_refine_ls_restrained_S_all 0.971
_refine_ls_R_factor_all 0.1500
_refine_ls_R_factor_gt 0.0737
_refine_ls_shift/su_max 0.002
_refine_ls_shift/su_mean 0.000
_refine_ls_structure_factor_coef Fsqd
_refine_ls_weighting_details 'w=1/[\s^2^(Fo^2^)+(0.0795P)^2^] where P=(Fo^2^+2Fc^2^)/3'
_refine_ls_weighting_scheme calc
_refine_ls_wR_factor_gt 0.1581
_refine_ls_wR_factor_ref 0.1903
_reflns_Friedel_coverage 0.000
_reflns_number_gt 25322
_reflns_number_total 45590
_reflns_threshold_expression 'I > 2\s(I)'
_cod_data_source_file d2dt03820j2.cif
_cod_data_source_block q
_cod_depositor_comments 'Adding full bibliography for 7712001.cif.'
_cod_database_code 7712001
_shelx_shelxl_version_number 2014/7
_shelx_space_group_comment
;
The symmetry employed for this shelxl refinement is uniquely defined
by the following loop, which should always be used as a source of
symmetry information in preference to the above space-group names.
They are only intended as comments.
;
_shelx_estimated_absorpt_t_min 0.003
_shelx_estimated_absorpt_t_max 0.011

loop_
_space_group_symop_operation_xyz
'x, y, z'
'-x, -y, -z'

loop_
_atom_site_label
_atom_site_type_symbol
_atom_site_fract_x
_atom_site_fract_y
_atom_site_fract_z
_atom_site_U_iso_or_equiv
_atom_site_adp_type
_atom_site_occupancy
_atom_site_site_symmetry_order
_atom_site_calc_flag
_atom_site_refinement_flags_posn
_atom_site_refinement_flags_adp
_atom_site_refinement_flags_occupancy
_atom_site_disorder_assembly
_atom_site_disorder_group
W1 W 0.53604(5) 0.44660(7) 0.32247(3) 0.0308(3) Uani 1 1 d . . . . .
W2 W 0.31933(5) 0.47849(7) 0.12236(3) 0.0347(3) Uani 1 1 d . . . . .
W3 W 0.65780(6) 0.45657(7) 0.42034(3) 0.0354(3) Uani 1 1 d . . . . .
W4 W 0.64705(5) 0.68113(7) 0.15722(3) 0.0345(3) Uani 1 1 d . . . . .
W5 W 0.37232(5) 0.58033(7) 0.30956(3) 0.0360(3) Uani 1 1 d . . . . .
W6 W 0.77135(5) 0.48078(7) 0.35156(4) 0.0362(3) Uani 1 1 d . . . . .
W7 W 0.66557(5) 0.73481(7) 0.33905(3) 0.0329(3) Uani 1 1 d . . . . .
W8 W 0.54846(6) 0.19432(7) 0.34039(4) 0.0378(3) Uani 1 1 d . . . . .
W9 W 0.71659(6) 0.35009(7) 0.22388(4) 0.0386(3) Uani 1 1 d . . . . .
W10 W 0.48486(6) 0.30050(7) 0.36556(3) 0.0353(3) Uani 1 1 d . . . . .
W11 W 0.03966(6) 0.45094(8) 0.10465(4) 0.0415(3) Uani 1 1 d . . . . .
W12 W 0.72335(6) 0.35052(7) 0.39439(4) 0.0387(3) Uani 1 1 d . . . . .
W13 W 0.67023(6) 0.22012(8) 0.26614(4) 0.0413(3) Uani 1 1 d . . . . .
W14 W 0.12275(6) 0.63338(8) 0.19632(4) 0.0434(3) Uani 1 1 d . . . . .
W15 W 0.26672(6) 0.65915(8) 0.34394(4) 0.0441(3) Uani 1 1 d . . . . .
W16 W 0.50195(6) 0.33978(7) 0.13552(3) 0.0385(3) Uani 1 1 d . . . . .
W17 W 0.90332(6) 0.77794(8) 0.31083(4) 0.0394(3) Uani 1 1 d . . . . .
W18 W 0.23772(6) 0.52325(8) 0.03571(3) 0.0415(3) Uani 1 1 d . . . . .
W19 W 0.10762(6) 0.30852(8) 0.17036(4) 0.0422(3) Uani 1 1 d . . . . .
W20 W 0.33973(6) 0.17352(8) 0.25237(4) 0.0421(3) Uani 1 1 d . . . . .
W21 W 0.84542(6) 0.86718(8) 0.40881(3) 0.0406(3) Uani 1 1 d . . . . .
W22 W 0.13303(6) 0.37783(8) 0.07121(4) 0.0398(3) Uani 1 1 d . . . . .
W23 W 0.68716(6) 0.93804(8) 0.24029(4) 0.0420(3) Uani 1 1 d . . . . .
W24 W 0.29271(6) 0.72798(8) 0.24393(4) 0.0430(3) Uani 1 1 d . . . . .
W25 W 0.63998(6) 0.94758(8) 0.35716(4) 0.0427(3) Uani 1 1 d . . . . .
W26 W 0.78750(6) 0.71083(8) 0.09585(4) 0.0446(3) Uani 1 1 d . . . . .
W27 W 0.86645(6) 0.67794(8) 0.17753(4) 0.0408(3) Uani 1 1 d . . . . .
W28 W 0.71548(6) 0.90977(8) 0.43822(4) 0.0430(3) Uani 1 1 d . . . . .
W29 W 0.31603(6) 0.69365(8) 0.11878(4) 0.0434(3) Uani 1 1 d . . . . .
W30 W 0.09816(6) 0.56568(8) 0.29623(4) 0.0465(4) Uani 1 1 d . . . . .
W31 W 0.01511(6) 0.38330(8) 0.20446(4) 0.0447(4) Uani 1 1 d . . . . .
W32 W 0.99070(6) 0.93026(8) 0.29493(4) 0.0477(3) Uani 1 1 d . . . . .
W33 W 0.57218(7) 0.22204(8) 0.11091(4) 0.0469(4) Uani 1 1 d . . . . .
W34 W 0.25180(6) 0.51932(8) 0.38412(4) 0.0459(4) Uani 1 1 d . . . . .
W35 W 0.74566(6) 0.84917(8) 0.14221(4) 0.0437(3) Uani 1 1 d . . . . .
W36 W 0.14511(6) 0.59888(8) 0.07012(4) 0.0447(3) Uani 1 1 d . . . . .
W37 W 0.84933(6) 1.05696(8) 0.30667(4) 0.0474(3) Uani 1 1 d . . . . .
W38 W 0.40443(6) 0.06744(8) 0.22714(4) 0.0454(3) Uani 1 1 d . . . . .
W39 W 0.08222(6) 0.42371(9) 0.33539(4) 0.0508(4) Uani 1 1 d . . . . .
W40 W 0.93368(6) 1.01871(8) 0.39347(4) 0.0477(3) Uani 1 1 d . . . . .
W41 W 0.90720(6) 0.96873(8) 0.20834(4) 0.0491(3) Uani 1 1 d . . . . .
W42 W 0.27955(6) 0.12292(8) 0.11920(4) 0.0510(4) Uani 1 1 d . . . . .
W43 W 0.95085(6) 0.83094(9) 0.16050(4) 0.0509(4) Uani 1 1 d . . . . .
W44 W 0.80440(7) 1.06375(8) 0.42458(4) 0.0488(3) Uani 1 1 d . . . . .
W45 W 0.17412(6) 0.34764(8) 0.30025(4) 0.0473(4) Uani 1 1 d . . . . .
W46 W 0.52602(7) 0.09340(8) 0.15349(4) 0.0497(4) Uani 1 1 d . . . . .
W47 W 0.39360(7) 0.14773(8) 0.05145(4) 0.0517(4) Uani 1 1 d . . . . .
W48 W 0.34556(7) 0.01668(8) 0.09329(4) 0.0566(4) Uani 1 1 d . . . . .
Zr1 Zr 0.64718(12) 0.46880(15) 0.25386(7) 0.0276(6) Uani 1 1 d . . . . .
Zr2 Zr 0.58962(12) 0.77091(16) 0.25929(8) 0.0299(6) Uani 1 1 d . . . . .
Zr3 Zr 0.72511(12) 0.64651(15) 0.23748(7) 0.0269(6) Uani 1 1 d . . . . .
Zr4 Zr 0.39649(12) 0.64827(16) 0.20621(8) 0.0294(6) Uani 1 1 d . . . . .
Zr5 Zr 0.29330(12) 0.41198(16) 0.22552(8) 0.0315(6) Uani 1 1 d . . . . .
Zr6 Zr 0.39136(13) 0.31455(16) 0.20468(8) 0.0327(7) Uani 1 1 d . . . . .
P1 P 0.6044(3) 0.3328(4) 0.29869(18) 0.0209(15) Uani 1 1 d . . . . .
P2 P 0.4511(3) 0.1979(4) 0.17759(19) 0.0254(15) Uani 1 1 d . . . . .
P3 P 0.8214(3) 0.8056(4) 0.2225(2) 0.0239(15) Uani 1 1 d . . . . .
P4 P 0.7591(3) 0.8999(4) 0.3275(2) 0.0254(15) Uani 1 1 d . . . . .
P5 P 0.2185(3) 0.5550(4) 0.15473(18) 0.0196(14) Uani 1 1 d . . . . .
P6 P 0.1909(3) 0.4824(4) 0.26113(19) 0.0279(17) Uani 1 1 d . . . . .
O1 O 0.6860(7) 0.4084(9) 0.2220(5) 0.026(4) Uani 1 1 d . . . . .
O2 O 0.7019(8) 0.4110(11) 0.4403(5) 0.034(5) Uani 1 1 d . . . . .
O3 O 0.5857(7) 0.3812(10) 0.2816(5) 0.025(4) Uani 1 1 d . U . . .
O4 O 0.0380(11) 0.5852(15) 0.3141(7) 0.070(8) Uani 1 1 d . . . . .
O5 O 0.3811(11) 0.1367(13) -0.0087(6) 0.062(7) Uani 1 1 d . . . . .
O6 O 0.3067(12) 0.1268(13) 0.0592(6) 0.061(7) Uani 1 1 d . . . . .
O7 O 1.0201(11) 0.8608(15) 0.1403(9) 0.073(8) Uani 1 1 d . . . . .
O8 O 0.3587(11) 0.0467(12) 0.0413(6) 0.059(6) Uani 1 1 d . . . . .
O9 O 0.9449(10) 0.7498(13) 0.1648(6) 0.053(6) Uani 1 1 d . . . . .
O10 O 0.6002(8) 0.5054(10) 0.3013(5) 0.031(4) Uani 1 1 d . . . . .
O11 O 0.6796(8) 0.6810(10) 0.2871(5) 0.030(4) Uani 1 1 d . U . . .
O12 O 0.3230(8) 0.4531(11) 0.1740(6) 0.039(5) Uani 1 1 d . . . . .
O13 O 0.7983(9) 0.9108(11) 0.4421(5) 0.038(5) Uani 1 1 d . . . . .
O14 O 0.7260(8) 0.9082(11) 0.1924(5) 0.040(5) Uani 1 1 d . . . . .
O15 O 0.7140(8) 0.6752(10) 0.1184(5) 0.028(4) Uani 1 1 d . U . . .
O16 O 0.5529(8) 0.2892(11) 0.1252(5) 0.038(5) Uani 1 1 d . . . . .
O17 O 0.8897(9) 0.8354(11) 0.3663(5) 0.036(5) Uani 1 1 d . . . . .
O18 O 0.5677(8) 0.4139(11) 0.1925(5) 0.039(5) Uani 1 1 d . . . . .
O19 O 0.3312(9) 0.6367(12) 0.3256(5) 0.045(6) Uani 1 1 d . . . . .
O20 O 0.8696(9) 1.0136(11) 0.2510(6) 0.041(5) Uani 1 1 d . . . . .
O21 O 0.7444(9) 0.5166(11) 0.4102(6) 0.044(5) Uani 1 1 d . . . . .
O22 O 0.5884(8) 0.7224(10) 0.3064(5) 0.030(4) Uani 1 1 d . . . . .
O23 O 0.8133(8) 0.7094(10) 0.2903(5) 0.031(4) Uani 1 1 d . . . . .
O24 O 0.3733(8) 0.6785(11) 0.1523(5) 0.037(5) Uani 1 1 d . . . . .
O25 O 0.3936(8) 0.6080(11) 0.2582(5) 0.037(5) Uani 1 1 d . . . . .
O26 O 0.1195(9) 0.6147(13) 0.2536(6) 0.057(7) Uani 1 1 d . . . . .
O27 O 0.2810(8) 0.5546(10) 0.1688(5) 0.031(4) Uani 1 1 d . U . . .
O28 O 0.0668(9) 0.5353(10) 0.1587(5) 0.036(5) Uani 1 1 d . . . . .
O29 O 0.3346(9) 0.3562(12) 0.2122(6) 0.045(5) Uani 1 1 d . . . . .
O30 O 0.9653(8) 0.9709(10) 0.3515(5) 0.035(4) Uani 1 1 d . U . . .
O31 O 0.7780(8) 0.7906(11) 0.1070(5) 0.037(4) Uani 1 1 d . U . . .
O32 O 0.3965(10) 0.5654(12) 0.1540(6) 0.043(5) Uani 1 1 d . . . . .
O33 O 0.5073(9) 0.4961(10) 0.3546(5) 0.036(4) Uani 1 1 d . . . . .
O34 O 0.6319(8) 0.2985(11) 0.2612(6) 0.036(5) Uani 1 1 d . . . . .
O35 O 0.5487(8) 0.2814(11) 0.3128(5) 0.032(5) Uani 1 1 d . . . . .
O36 O 0.4692(8) 0.3952(11) 0.2652(5) 0.034(5) Uani 1 1 d . . . . .
O37 O 0.2974(9) 0.7311(11) 0.1806(5) 0.041(5) Uani 1 1 d . . . . .
O38 O 0.7735(9) 1.0143(11) 0.4635(5) 0.040(4) Uiso 1 1 d . . . . .
O39 O 0.6836(9) 0.7710(11) 0.1514(5) 0.040(5) Uani 1 1 d . . . . .
O40 O 0.6668(7) 0.3856(10) 0.3480(5) 0.029(4) Uani 1 1 d . . . . .
O41 O 0.4467(8) 0.6347(12) 0.3551(6) 0.050(6) Uani 1 1 d . . . . .
O42 O 0.7603(9) 0.7851(11) 0.3704(5) 0.037(4) Uani 1 1 d . U . . .
O43 O 0.6076(9) 0.1617(10) 0.2044(6) 0.040(5) Uani 1 1 d . . . . .
O44 O 0.6342(8) 0.2756(10) 0.3833(5) 0.034(5) Uani 1 1 d . . . . .
O45 O 0.2200(9) 0.4083(11) 0.0976(5) 0.039(5) Uani 1 1 d . . . . .
O46 O 0.7014(10) 0.8477(13) 0.0914(7) 0.057(6) Uani 1 1 d . . . . .
O47 O 0.5076(10) 0.2374(12) 0.3797(6) 0.049(6) Uani 1 1 d . . . . .
O48 O 0.3188(8) 0.2185(9) 0.1472(5) 0.031(4) Uani 1 1 d . . . . .
O49 O 0.6127(8) 0.7100(11) 0.2054(5) 0.035(5) Uani 1 1 d . . . . .
O50 O 0.2680(9) 0.6983(11) 0.2974(5) 0.040(5) Uani 1 1 d . . . . .
O51 O 0.3468(9) 0.4295(13) 0.0841(5) 0.053(6) Uani 1 1 d . . . . .
O52 O 0.6357(9) 0.9527(11) 0.2061(6) 0.041(5) Uani 1 1 d . . . . .
O53 O 0.3638(8) 0.2568(11) 0.2465(6) 0.040(5) Uani 1 1 d . . . . .
O54 O 0.4085(8) 0.2223(11) 0.3122(5) 0.037(5) Uani 1 1 d . . . . .
O55 O 0.6953(8) 0.5564(10) 0.2414(5) 0.031(4) Uani 1 1 d . . . . .
O56 O 0.7533(8) 0.7470(10) 0.2214(5) 0.030(4) Uani 1 1 d . . . . .
O57 O 0.3212(9) 0.5402(13) 0.3550(5) 0.050(6) Uani 1 1 d . . . . .
O58 O 0.3536(9) 0.7017(12) 0.2431(6) 0.050(6) Uani 1 1 d . . . . .
O59 O 0.5767(10) 0.9656(12) 0.3603(6) 0.050(6) Uani 1 1 d . . . . .
O60 O 0.0268(8) 0.4062(11) 0.1486(5) 0.040(5) Uani 1 1 d . . . . .
O61 O 0.2592(9) 0.4942(12) 0.2542(6) 0.042(5) Uani 1 1 d . . . . .
O62 O 0.8748(8) 0.8367(10) 0.2702(5) 0.031(4) Uani 1 1 d . . . . .
O63 O 0.1389(9) 0.6370(12) 0.1351(6) 0.043(6) Uani 1 1 d . . . . .
O64 O 0.9393(10) 0.7478(14) 0.3433(7) 0.061(7) Uani 1 1 d . . . . .
O65 O -0.0408(10) 0.4228(13) 0.0786(6) 0.061(7) Uani 1 1 d . . . . .
O66 O 0.9119(9) 0.7349(12) 0.2468(6) 0.043(5) Uani 1 1 d . . . . .
O67 O 0.0800(8) 0.5093(11) 0.0708(6) 0.039(5) Uani 1 1 d . . . . .
O68 O 0.6689(9) 0.5120(11) 0.4782(6) 0.041(5) Uani 1 1 d . . . . .
O69 O 0.8535(8) 0.5499(10) 0.3656(5) 0.035(4) Uani 1 1 d . . . . .
O70 O 0.7855(8) 0.6360(11) 0.1924(6) 0.037(5) Uani 1 1 d . . . . .
O71 O 0.4357(10) 0.3532(11) 0.1536(6) 0.043(5) Uani 1 1 d . . . . .
O72 O 0.2479(8) 0.5936(12) 0.3795(5) 0.049(6) Uani 1 1 d . . . . .
O73 O 0.3731(8) 0.4982(11) 0.2845(6) 0.037(5) Uani 1 1 d . . . . .
O74 O 0.6950(10) 0.9006(13) 0.4922(6) 0.055(6) Uani 1 1 d . . . . .
O75 O 0.7672(9) 1.0332(11) 0.2682(6) 0.039(5) Uani 1 1 d . . . . .
O76 O 0.5766(9) 0.6287(13) 0.1077(6) 0.049(6) Uani 1 1 d . . . . .
O77 O 0.7220(9) 0.4998(11) 0.3156(5) 0.036(5) Uani 1 1 d . . . . .
O78 O 0.5767(9) 0.3755(11) 0.4099(5) 0.037(5) Uani 1 1 d . . . . .
O79 O 0.1564(8) 0.4831(10) 0.1339(6) 0.034(4) Uani 1 1 d . . . . .
O80 O 0.4922(9) 0.7184(12) 0.2304(6) 0.045(5) Uani 1 1 d . . . . .
O81 O 0.1902(9) 0.5506(12) 0.2795(5) 0.045(6) Uani 1 1 d . . . . .
O82 O 0.5962(8) 0.8540(11) 0.3185(5) 0.039(5) Uani 1 1 d . . . . .
O83 O 0.4672(8) 0.1337(11) 0.2899(5) 0.037(5) Uani 1 1 d . . . . .
O84 O 0.8319(10) 0.9322(12) 0.1559(6) 0.048(6) Uani 1 1 d . . . . .
O85 O 0.3527(9) 0.0252(12) 0.1607(6) 0.045(5) Uani 1 1 d . U . . .
O86 O 0.6502(8) 0.6139(12) 0.1756(5) 0.043(6) Uani 1 1 d . . . . .
O87 O 0.8467(9) 0.7687(11) 0.1803(5) 0.038(5) Uani 1 1 d . . . . .
O88 O 0.0506(9) 0.3809(12) 0.0603(6) 0.052(6) Uani 1 1 d . . . . .
O89 O 0.2114(9) 0.6081(11) 0.1959(5) 0.038(5) Uani 1 1 d . . . . .
O90 O 0.4625(9) 0.2704(12) 0.1850(5) 0.040(5) Uani 1 1 d . . . . .
O91 O 0.3417(8) 0.0902(12) 0.2503(6) 0.049(6) Uani 1 1 d . . . . .
O92 O 0.4935(9) 0.3680(12) 0.3398(5) 0.045(6) Uani 1 1 d . . . . .
O93 O 0.8250(9) 0.9091(11) 0.3517(6) 0.038(5) Uani 1 1 d . . . . .
O94 O 0.7049(10) 0.1704(12) 0.2674(6) 0.049(6) Uani 1 1 d . . . . .
O95 O 0.0331(10) 0.3808(12) 0.2676(6) 0.049(5) Uani 1 1 d . . . . .
O96 O 0.2962(10) 0.5128(12) 0.0733(6) 0.046(6) Uani 1 1 d . . . . .
O97 O 0.1043(8) 0.3384(10) 0.1163(5) 0.037(5) Uani 1 1 d . . . . .
O98 O 0.6118(8) 0.4752(11) 0.3787(5) 0.034(5) Uani 1 1 d . . . . .
O99 O 0.1317(8) 0.4229(12) 0.2161(5) 0.044(6) Uani 1 1 d . . . . .
O100 O 0.7189(10) 0.2912(11) 0.3308(5) 0.040(5) Uani 1 1 d . . . . .
O101 O 0.2319(8) 0.4252(11) 0.3659(5) 0.038(5) Uani 1 1 d . . . . .
O102 O 0.7692(10) 0.3369(12) 0.4331(6) 0.049(6) Uani 1 1 d . . . . .
O103 O 0.6477(9) 0.2738(12) 0.1660(6) 0.047(6) Uani 1 1 d . . . . .
O104 O 0.9859(10) 0.8613(13) 0.3177(6) 0.054(7) Uani 1 1 d . . . . .
O105 O 0.1168(10) 0.3066(13) 0.2352(7) 0.052(6) Uani 1 1 d . . . . .
O106 O 0.2730(10) 0.1593(14) 0.2772(7) 0.062(7) Uani 1 1 d . . . . .
O107 O 0.4426(10) 0.3127(13) 0.4090(6) 0.050(6) Uani 1 1 d . . . . .
O108 O 0.2887(10) 0.1203(12) 0.1837(6) 0.050(5) Uani 1 1 d . . . . .
O109 O 0.2258(8) 0.5823(11) 0.1113(5) 0.037(5) Uani 1 1 d . . . . .
O110 O 0.0446(9) 0.4762(11) 0.2397(6) 0.039(5) Uani 1 1 d . . . . .
O111 O 0.8167(9) 0.8640(11) 0.2107(5) 0.038(5) Uani 1 1 d . . . . .
O112 O 0.8867(9) 0.6130(12) 0.1645(5) 0.043(5) Uani 1 1 d . . . . .
O113 O 0.2054(10) 0.7206(12) 0.2293(6) 0.049(6) Uani 1 1 d . . . . .
O114 O 0.9208(9) 0.9621(13) 0.4301(5) 0.054(7) Uani 1 1 d . . . . .
O115 O 0.6670(9) 0.9692(12) 0.3037(6) 0.046(5) Uani 1 1 d . . . . .
O116 O 0.5661(10) 0.1348(11) 0.1104(6) 0.043(5) Uani 1 1 d . U . . .
O117 O 0.7835(9) 0.3787(12) 0.1996(5) 0.045(6) Uani 1 1 d . . . . .
O118 O 0.2284(11) 0.6768(13) 0.0850(6) 0.057(7) Uani 1 1 d . . . . .
O119 O 0.7659(8) 0.4141(11) 0.2924(5) 0.038(5) Uani 1 1 d . . . . .
O120 O 0.8821(9) 0.7751(13) 0.1013(6) 0.054(6) Uani 1 1 d . . . . .
O121 O 0.9886(9) 0.8780(12) 0.2304(6) 0.052(6) Uani 1 1 d . . . . .
O122 O 0.1704(10) 0.5487(13) 0.0215(6) 0.053(6) Uani 1 1 d . . . . .
O123 O 0.7702(9) 0.9380(11) 0.2922(6) 0.041(5) Uani 1 1 d . . . . .
O124 O 0.0219(9) 0.3029(12) 0.1749(6) 0.042(5) Uani 1 1 d . . . . .
O125 O 0.1581(9) 0.4784(12) 0.3898(6) 0.048(6) Uani 1 1 d . . . . .
O126 O 0.4245(9) 0.1706(11) 0.2175(5) 0.044(5) Uani 1 1 d . . . . .
O127 O 0.4304(9) 0.2423(10) 0.0847(5) 0.042(5) Uani 1 1 d . . . . .
O128 O 0.7016(10) 0.8220(11) 0.3048(6) 0.043(5) Uani 1 1 d . . . . .
O129 O 0.6371(10) 0.6793(13) 0.3694(6) 0.056(7) Uani 1 1 d . . . . .
O130 O 0.7917(9) 0.4282(12) 0.3858(6) 0.046(5) Uani 1 1 d . . . . .
O131 O 0.7378(9) 0.9415(11) 0.3709(5) 0.040(5) Uani 1 1 d . . . . .
O132 O 0.3905(9) 0.1419(11) 0.1282(5) 0.042(5) Uani 1 1 d . . . . .
O133 O 0.1771(9) 0.6434(12) 0.3452(5) 0.045(6) Uani 1 1 d . . . . .
O134 O 0.2486(8) 0.3761(13) 0.2764(6) 0.050(6) Uani 1 1 d . . . . .
O135 O 0.0994(10) 0.3510(14) 0.3253(6) 0.059(7) Uani 1 1 d . . . . .
O136 O 0.9090(9) 1.0437(10) 0.3444(6) 0.042(5) Uani 1 1 d . . . . .
O137 O 0.6696(10) 0.8177(12) 0.3928(5) 0.048(6) Uani 1 1 d . . . . .
O138 O 0.0943(10) 0.6138(12) 0.0366(6) 0.052(6) Uani 1 1 d . . . . .
O139 O 0.7302(9) 0.2802(11) 0.2391(6) 0.043(5) Uani 1 1 d . . . . .
O140 O 0.1102(9) 0.3004(12) 0.0230(6) 0.049(6) Uani 1 1 d . . . . .
O141 O 0.3008(9) 0.6208(13) 0.0564(6) 0.051(6) Uani 1 1 d . . . . .
O142 O 0.5209(10) 0.3825(11) 0.0953(5) 0.044(5) Uani 1 1 d . . . . .
O143 O 0.8174(11) 1.0742(13) 0.3645(6) 0.052(6) Uani 1 1 d . . . . .
O144 O 0.8761(10) 1.0487(12) 0.4264(6) 0.054(6) Uani 1 1 d . . . . .
O145 O 0.5974(9) 0.1838(12) 0.2947(6) 0.042(5) Uani 1 1 d . . . . .
O146 O 0.2928(11) 0.5483(15) 0.4449(6) 0.069(8) Uani 1 1 d . . . . .
O147 O 0.8655(9) 0.8453(12) 0.4539(6) 0.048(6) Uani 1 1 d . . . . .
O148 O 0.6295(9) 0.8495(12) 0.2323(6) 0.049(6) Uani 1 1 d . . . . .
O149 O 0.7156(11) 1.0437(13) 0.4011(7) 0.058(6) Uani 1 1 d . . . . .
O150 O 0.5136(10) 0.1933(13) 0.1678(6) 0.050(6) Uani 1 1 d . . . . .
O151 O 0.5465(11) 0.1379(13) 0.3658(6) 0.052(6) Uani 1 1 d . . . . .
O152 O 0.6448(9) 0.9252(12) 0.4150(6) 0.048(5) Uani 1 1 d . . . . .
O153 O 0.8191(9) 0.6547(11) 0.1110(6) 0.042(5) Uani 1 1 d . . . . .
O154 O 0.9579(10) 0.9729(13) 0.2642(7) 0.058(6) Uani 1 1 d . . . . .
O155 O 0.3384(11) 0.8157(13) 0.2785(7) 0.061(7) Uani 1 1 d . . . . .
O156 O 0.4416(10) 0.0490(12) 0.1099(6) 0.052(6) Uani 1 1 d . . . . .
O157 O 1.0740(10) 0.9913(12) 0.3149(7) 0.060(6) Uani 1 1 d . . . . .
O158 O 0.0750(9) 0.2195(12) 0.1361(7) 0.053(6) Uani 1 1 d . . . . .
O159 O 0.5386(11) 0.0246(13) 0.1385(7) 0.062(6) Uani 1 1 d . . . . .
O160 O 0.0198(10) 0.4031(14) 0.3646(6) 0.061(7) Uani 1 1 d . . . . .
O161 O 0.3717(10) 0.7683(14) 0.1125(7) 0.064(7) Uani 1 1 d . . . . .
O162 O 0.4797(11) 0.0795(13) 0.2021(5) 0.058(7) Uani 1 1 d . . . . .
O163 O 0.9295(10) 0.9022(12) 0.1703(6) 0.050(5) Uani 1 1 d . U . . .
O164 O 0.1667(11) 0.2756(14) 0.3092(7) 0.065(7) Uani 1 1 d . . . . .
O165 O 0.8417(11) 1.1505(12) 0.4658(7) 0.056(6) Uani 1 1 d . . . . .
O166 O 1.0100(10) 1.0914(12) 0.4285(7) 0.064(6) Uani 1 1 d . . . . .
O167 O 0.2744(11) 0.0285(13) 0.0959(6) 0.060(7) Uani 1 1 d . . . . .
O168 O 0.7542(12) 0.6648(14) 0.0320(6) 0.060(7) Uani 1 1 d . . . . .
O169 O 0.6132(11) 0.2321(14) 0.0661(6) 0.063(7) Uani 1 1 d . . . . .
O170 O 0.9654(11) 1.0407(14) 0.2001(8) 0.073(7) Uani 1 1 d . . . . .
O171 O 0.1639(10) 0.4399(13) 0.0378(6) 0.050(6) Uani 1 1 d . . . . .
O172 O -0.0715(11) 0.3441(16) 0.1930(7) 0.076(9) Uani 1 1 d . . . . .
O173 O 0.3131(12) 0.7343(13) 0.3945(7) 0.060(7) Uani 1 1 d . . . . .
O174 O 0.0673(11) 0.6632(15) 0.1982(7) 0.074(8) Uani 1 1 d . . . . .
O175 O 0.3813(11) -0.0085(13) 0.2365(7) 0.059(6) Uani 1 1 d . . . . .
O176 O 0.1781(9) 0.4529(13) 0.3033(5) 0.056(7) Uani 1 1 d . . . . .
O177 O 0.1963(10) 0.0933(14) 0.1019(7) 0.063(7) Uani 1 1 d . . . . .
O178 O 0.0926(9) 0.5095(13) 0.3333(5) 0.057(7) Uani 1 1 d . . . . .
O179 O 0.2442(11) 0.4920(16) -0.0237(6) 0.076(9) Uani 1 1 d . . . . .
O180 O 0.1994(8) 0.3460(12) 0.1792(5) 0.042(5) Uani 1 1 d . . . . .
O181 O 0.8973(11) 1.1405(14) 0.3147(7) 0.067(7) Uani 1 1 d . . . . .
O182 O 0.3046(13) -0.0725(14) 0.0630(7) 0.078(7) Uani 1 1 d . U . . .
O183 O 0.4799(11) 0.1614(14) 0.0675(5) 0.066(8) Uani 1 1 d . . . . .
O1W O 0.225(3) 0.807(3) 0.1566(16) 0.086(15) Uani 0.5 1 d . U P . .
O2W O 0.194(4) -0.036(4) 0.161(2) 0.28(3) Uiso 1 1 d . . . . .
O3W O 0.196(4) 0.795(4) 0.333(2) 0.13(2) Uiso 0.5 1 d . . P . .
O4W O 0.216(2) 0.361(3) 0.4356(14) 0.078(14) Uani 0.5 1 d . U P . .
O5W O 0.450(3) 0.605(3) 0.0674(16) 0.082(14) Uiso 0.5 1 d . . P . .
O6W O 0.551(2) 0.649(3) 0.4372(13) 0.073(16) Uani 0.5 1 d . . P . .
O7W O 0.419(4) 0.928(5) 0.147(3) 0.17(3) Uiso 0.5 1 d . . P . .
O8W O 0.216(3) 0.071(4) -0.034(2) 0.112(19) Uiso 0.5 1 d . . P . .
O9W O 0.068(3) 0.795(4) 0.243(2) 0.116(19) Uani 0.5 1 d . U P . .
O10W O 0.160(2) 0.479(3) 0.4874(13) 0.10(2) Uani 0.5 1 d . . P . .
O11W O 0.127(4) 0.129(5) -0.048(2) 0.14(2) Uiso 0.5 1 d . . P . .
O12W O 0.674(2) 0.517(3) 0.0925(15) 0.194(17) Uiso 1 1 d . . . . .
C1 C 0.041(3) 0.338(3) -0.0626(16) 0.114(15) Uiso 1 1 d . . . . .
H1C H 0.0382 0.3149 -0.0406 0.171 Uiso 1 1 calc R U . . .
H1D H 0.0038 0.3067 -0.0917 0.171 Uiso 1 1 calc R U . . .
H1E H 0.0828 0.3511 -0.0715 0.171 Uiso 1 1 calc R U . . .
C2 C 0.043(2) 0.434(3) -0.0718(15) 0.12(2) Uani 1 1 d . . . . .
H2C H 0.0416 0.4763 -0.0555 0.176 Uiso 1 1 calc R U . . .
H2D H 0.0849 0.4477 -0.0807 0.176 Uiso 1 1 calc R U . . .
H2E H 0.0059 0.4032 -0.1009 0.176 Uiso 1 1 calc R U . . .
C3 C 0.4986(19) 0.507(2) 0.1567(10) 0.094(13) Uani 1 1 d D U . . .
H3C H 0.4970 0.5237 0.1310 0.141 Uiso 1 1 calc R U . . .
H3D H 0.5357 0.4996 0.1591 0.141 Uiso 1 1 calc R U . . .
H3E H 0.4570 0.4636 0.1493 0.141 Uiso 1 1 calc R U . . .
C4 C 0.513(2) 0.557(3) 0.2511(10) 0.094(12) Uiso 1 1 d D . . . .
H4C H 0.5190 0.5995 0.2750 0.141 Uiso 1 1 calc R U . . .
H4D H 0.4725 0.5166 0.2501 0.141 Uiso 1 1 calc R U . . .
H4E H 0.5511 0.5526 0.2599 0.141 Uiso 1 1 calc R U . . .
C5 C 0.550(3) 0.321(3) 0.5035(16) 0.121(16) Uiso 1 1 d . . . . .
H5C H 0.5392 0.3526 0.4956 0.181 Uiso 1 1 calc R U . . .
H5D H 0.5105 0.2740 0.4898 0.181 Uiso 1 1 calc R U . . .
H5E H 0.5636 0.3369 0.5387 0.181 Uiso 1 1 calc R U . . .
C6 C 0.624(3) 0.275(2) 0.4931(14) 0.103(17) Uani 1 1 d . . . . .
H6C H 0.6603 0.2754 0.4793 0.154 Uiso 1 1 calc R U . . .
H6D H 0.6384 0.2907 0.5281 0.154 Uiso 1 1 calc R U . . .
H6E H 0.5853 0.2277 0.4793 0.154 Uiso 1 1 calc R U . . .
C7 C -0.116(2) 0.568(3) 0.2608(15) 0.112(15) Uiso 1 1 d . . . . .
H7C H -0.1056 0.6112 0.2864 0.168 Uiso 1 1 calc R U . . .
H7D H -0.1545 0.5520 0.2350 0.168 Uiso 1 1 calc R U . . .
H7E H -0.1268 0.5322 0.2740 0.168 Uiso 1 1 calc R U . . .
C8 C -0.0729(19) 0.513(2) 0.2017(13) 0.081(11) Uani 1 1 d . U . . .
H8C H -0.0332 0.5237 0.1902 0.121 Uiso 1 1 calc R U . . .
H8D H -0.0828 0.4768 0.2140 0.121 Uiso 1 1 calc R U . . .
H8E H -0.1105 0.4967 0.1750 0.121 Uiso 1 1 calc R U . . .
C9 C 0.878(3) 0.316(3) 0.2899(15) 0.105(16) Uani 1 1 d . . . . .
H9C H 0.8563 0.2747 0.2976 0.157 Uiso 1 1 calc R U . . .
H9D H 0.8565 0.3039 0.2566 0.157 Uiso 1 1 calc R U . . .
H9E H 0.9249 0.3308 0.2933 0.157 Uiso 1 1 calc R U . . .
C10 C 0.908(3) 0.431(3) 0.3064(15) 0.14(3) Uani 1 1 d . . . . .
H10C H 0.9091 0.4734 0.3254 0.203 Uiso 1 1 calc R U . . .
H10D H 0.9540 0.4414 0.3091 0.203 Uiso 1 1 calc R U . . .
H10E H 0.8856 0.4145 0.2725 0.203 Uiso 1 1 calc R U . . .
C11 C 0.690(3) 0.149(4) 0.3773(18) 0.15(2) Uani 1 1 d . U . . .
H11A H 0.6471 0.1061 0.3624 0.222 Uiso 1 1 calc R U . . .
H11B H 0.7049 0.1596 0.4115 0.222 Uiso 1 1 calc R U . . .
H11C H 0.6867 0.1875 0.3742 0.222 Uiso 1 1 calc R U . . .
C12 C 0.810(2) 0.211(3) 0.3761(19) 0.124(19) Uani 1 1 d . . . . .
H12A H 0.8417 0.2055 0.3596 0.185 Uiso 1 1 calc R U . . .
H12B H 0.8063 0.2493 0.3729 0.185 Uiso 1 1 calc R U . . .
H12C H 0.8245 0.2214 0.4103 0.185 Uiso 1 1 calc R U . . .
C13 C 0.3953(19) 0.485(2) 0.4143(11) 0.075(10) Uiso 1 1 d . . . . .
H13A H 0.4120 0.5330 0.4183 0.112 Uiso 1 1 calc R U . . .
H13B H 0.3593 0.4701 0.4297 0.112 Uiso 1 1 calc R U . . .
H13C H 0.4312 0.4814 0.4292 0.112 Uiso 1 1 calc R U . . .
C14 C 0.340(2) 0.357(3) 0.3477(13) 0.083(11) Uiso 1 1 d . . . . .
H14A H 0.3249 0.3321 0.3126 0.125 Uiso 1 1 calc R U . . .
H14B H 0.3746 0.3505 0.3609 0.125 Uiso 1 1 calc R U . . .
H14C H 0.3026 0.3392 0.3614 0.125 Uiso 1 1 calc R U . . .
C15 C 0.725(2) 0.656(3) 0.4420(13) 0.098(15) Uani 1 1 d . . . . .
H15A H 0.6833 0.6323 0.4497 0.147 Uiso 1 1 calc R U . . .
H15B H 0.7596 0.6547 0.4611 0.147 Uiso 1 1 calc R U . . .
H15C H 0.7384 0.7046 0.4496 0.147 Uiso 1 1 calc R U . . .
C16 C 0.784(2) 0.662(2) 0.3833(12) 0.089(15) Uani 1 1 d . . . . .
H16A H 0.7836 0.6430 0.3496 0.134 Uiso 1 1 calc R U . . .
H16B H 0.7952 0.7105 0.3925 0.134 Uiso 1 1 calc R U . . .
H16C H 0.8164 0.6606 0.4040 0.134 Uiso 1 1 calc R U . . .
C17 C 0.245(3) 0.266(3) 0.0770(18) 0.141(19) Uani 1 1 d . U . . .
H17A H 0.2049 0.2642 0.0841 0.211 Uiso 1 1 calc R U . . .
H17B H 0.2460 0.2259 0.0783 0.211 Uiso 1 1 calc R U . . .
H17C H 0.2842 0.3090 0.1009 0.211 Uiso 1 1 calc R U . . .
C18 C 0.317(2) 0.270(3) 0.0294(16) 0.114(15) Uani 1 1 d . U . . .
H18A H 0.3239 0.2702 -0.0020 0.171 Uiso 1 1 calc R U . . .
H18B H 0.3538 0.3125 0.0552 0.171 Uiso 1 1 calc R U . . .
H18C H 0.3156 0.2295 0.0325 0.171 Uiso 1 1 calc R U . . .
C19 C 0.464(2) 0.793(3) 0.3572(15) 0.103(15) Uani 1 1 d . . . . .
H19A H 0.4602 0.7825 0.3228 0.154 Uiso 1 1 calc R U . . .
H19B H 0.4220 0.7597 0.3610 0.154 Uiso 1 1 calc R U . . .
H19C H 0.4738 0.8400 0.3740 0.154 Uiso 1 1 calc R U . . .
C20 C 0.532(3) 0.800(3) 0.4347(16) 0.18(3) Uani 1 1 d . . . . .
H20A H 0.5688 0.7940 0.4454 0.275 Uiso 1 1 calc R U . . .
H20B H 0.5437 0.8475 0.4531 0.275 Uiso 1 1 calc R U . . .
H20C H 0.4918 0.7672 0.4400 0.275 Uiso 1 1 calc R U . . .
N1 N 0.0389(17) 0.399(2) -0.0394(12) 0.090(11) Uani 1 1 d . . . . .
H1A H 0.0731 0.4283 -0.0122 0.108 Uiso 1 1 calc R U . . .
H1B H 0.0004 0.3875 -0.0308 0.108 Uiso 1 1 calc R U . . .
N2 N 0.508(4) 0.560(2) 0.2029(13) 0.26(3) Uiso 1 1 d D . . . .
H2A H 0.4739 0.5671 0.1978 0.310 Uiso 1 1 calc R U . . .
H2B H 0.5452 0.5997 0.2066 0.310 Uiso 1 1 calc R U . . .
N3 N 0.6076(13) 0.3204(16) 0.4820(9) 0.051(7) Uani 1 1 d . . . . .
H3A H 0.5950 0.3063 0.4495 0.061 Uiso 1 1 calc R U . . .
H3B H 0.6438 0.3642 0.4944 0.061 Uiso 1 1 calc R U . . .
N4 N -0.061(2) 0.578(3) 0.2420(15) 0.138(15) Uiso 1 1 d . . . . .
H4A H -0.0254 0.5939 0.2663 0.165 Uiso 1 1 calc R U . . .
H4B H -0.0508 0.6121 0.2305 0.165 Uiso 1 1 calc R U . . .
N5 N 0.8723(19) 0.376(3) 0.3252(16) 0.107(14) Uani 1 1 d . . . . .
H5A H 0.8294 0.3639 0.3224 0.129 Uiso 1 1 calc R U . . .
H5B H 0.8929 0.3889 0.3564 0.129 Uiso 1 1 calc R U . . .
N6 N 0.7398(14) 0.142(2) 0.3525(10) 0.082(11) Uani 1 1 d . . . . .
H6A H 0.7262 0.1317 0.3207 0.098 Uiso 1 1 calc R U . . .
H6B H 0.7430 0.1061 0.3550 0.098 Uiso 1 1 calc R U . . .
N7 N 0.3696(14) 0.4385(17) 0.3613(8) 0.063(9) Uani 1 1 d . . . . .
H7A H 0.4032 0.4538 0.3474 0.075 Uiso 1 1 calc R U . . .
H7B H 0.3374 0.4434 0.3478 0.075 Uiso 1 1 calc R U . . .
N8 N 0.7166(14) 0.6203(17) 0.3889(8) 0.056(7) Uani 1 1 d . U . . .
H8A H 0.7051 0.5754 0.3810 0.068 Uiso 1 1 calc R U . . .
H8B H 0.6854 0.6215 0.3704 0.068 Uiso 1 1 calc R U . . .
N9 N 0.246(2) 0.266(3) 0.0336(14) 0.15(2) Uani 1 1 d . . . . .
H9A H 0.2464 0.3037 0.0315 0.180 Uiso 1 1 calc R U . . .
H9B H 0.2110 0.2267 0.0105 0.180 Uiso 1 1 calc R U . . .
N10 N 0.521(2) 0.785(2) 0.3791(10) 0.091(12) Uani 1 1 d . . . . .
H10A H 0.5593 0.8147 0.3746 0.109 Uiso 1 1 calc R U . . .
H10B H 0.5117 0.7412 0.3626 0.109 Uiso 1 1 calc R U . . .

loop_
_atom_site_aniso_label
_atom_site_aniso_U_11
_atom_site_aniso_U_22
_atom_site_aniso_U_33
_atom_site_aniso_U_23
_atom_site_aniso_U_13
_atom_site_aniso_U_12
W1 0.0290(6) 0.0376(9) 0.0314(5) 0.0147(5) 0.0092(4) 0.0209(6)
W2 0.0290(6) 0.0404(9) 0.0349(5) 0.0140(5) 0.0093(4) 0.0187(7)
W3 0.0370(6) 0.0450(9) 0.0267(5) 0.0133(5) 0.0066(4) 0.0242(7)
W4 0.0298(6) 0.0420(9) 0.0294(5) 0.0154(5) 0.0058(4) 0.0167(7)
W5 0.0252(6) 0.0487(10) 0.0329(5) 0.0173(5) 0.0060(4) 0.0181(7)
W6 0.0277(6) 0.0426(9) 0.0391(5) 0.0171(6) 0.0061(5) 0.0188(7)
W7 0.0330(6) 0.0386(9) 0.0309(5) 0.0164(5) 0.0103(4) 0.0196(7)
W8 0.0411(7) 0.0404(9) 0.0381(5) 0.0206(6) 0.0103(5) 0.0228(7)
W9 0.0396(7) 0.0465(10) 0.0408(6) 0.0193(6) 0.0188(5) 0.0283(7)
W10 0.0343(6) 0.0454(10) 0.0354(5) 0.0217(6) 0.0145(5) 0.0233(7)
W11 0.0282(6) 0.0582(11) 0.0367(5) 0.0177(6) 0.0032(5) 0.0231(7)
W12 0.0355(7) 0.0487(10) 0.0382(5) 0.0193(6) 0.0053(5) 0.0261(7)
W13 0.0450(7) 0.0467(10) 0.0450(6) 0.0189(6) 0.0152(5) 0.0326(8)
W14 0.0382(7) 0.0584(11) 0.0419(6) 0.0181(6) 0.0095(5) 0.0328(8)
W15 0.0405(7) 0.0585(11) 0.0336(5) 0.0112(6) 0.0090(5) 0.0307(8)
W16 0.0421(7) 0.0413(10) 0.0289(5) 0.0139(5) 0.0059(5) 0.0199(7)
W17 0.0290(6) 0.0495(10) 0.0375(5) 0.0182(6) 0.0040(5) 0.0191(7)
W18 0.0421(7) 0.0561(11) 0.0294(5) 0.0193(6) 0.0103(5) 0.0265(8)
W19 0.0290(6) 0.0466(10) 0.0443(6) 0.0189(6) 0.0046(5) 0.0152(7)
W20 0.0337(7) 0.0418(10) 0.0487(6) 0.0219(6) 0.0094(5) 0.0159(7)
W21 0.0387(7) 0.0465(10) 0.0323(5) 0.0128(6) 0.0016(5) 0.0220(7)
W22 0.0319(6) 0.0468(10) 0.0335(5) 0.0117(6) 0.0039(5) 0.0186(7)
W23 0.0376(7) 0.0433(10) 0.0471(6) 0.0248(6) 0.0076(5) 0.0189(7)
W24 0.0398(7) 0.0475(10) 0.0420(6) 0.0120(6) 0.0077(5) 0.0272(8)
W25 0.0413(7) 0.0414(10) 0.0458(6) 0.0145(6) 0.0098(5) 0.0240(7)
W26 0.0423(7) 0.0637(11) 0.0324(5) 0.0238(6) 0.0158(5) 0.0271(8)
W27 0.0368(7) 0.0559(11) 0.0381(5) 0.0218(6) 0.0172(5) 0.0274(7)
W28 0.0530(8) 0.0476(10) 0.0325(5) 0.0138(6) 0.0128(5) 0.0305(8)
W29 0.0404(7) 0.0485(10) 0.0444(6) 0.0253(6) 0.0092(5) 0.0217(7)
W30 0.0386(7) 0.0706(12) 0.0406(6) 0.0203(6) 0.0156(5) 0.0365(8)
W31 0.0256(6) 0.0668(12) 0.0427(6) 0.0258(7) 0.0091(5) 0.0225(7)
W32 0.0272(6) 0.0506(11) 0.0533(7) 0.0204(7) 0.0065(5) 0.0124(7)
W33 0.0590(8) 0.0544(11) 0.0320(5) 0.0128(6) 0.0170(5) 0.0349(8)
W34 0.0357(7) 0.0736(12) 0.0306(5) 0.0253(6) 0.0097(5) 0.0272(8)
W35 0.0418(7) 0.0532(11) 0.0424(6) 0.0304(6) 0.0116(5) 0.0224(8)
W36 0.0422(7) 0.0604(11) 0.0394(6) 0.0248(6) 0.0069(5) 0.0302(8)
W37 0.0410(7) 0.0351(10) 0.0571(7) 0.0214(7) 0.0093(6) 0.0119(7)
W38 0.0453(8) 0.0345(10) 0.0478(6) 0.0168(6) 0.0040(5) 0.0156(7)
W39 0.0340(7) 0.0831(13) 0.0430(6) 0.0354(7) 0.0167(5) 0.0290(8)
W40 0.0350(7) 0.0438(11) 0.0471(6) 0.0114(6) -0.0009(5) 0.0140(7)
W41 0.0376(7) 0.0478(11) 0.0601(7) 0.0320(7) 0.0178(6) 0.0138(8)
W42 0.0395(7) 0.0432(11) 0.0490(6) 0.0123(6) -0.0065(5) 0.0127(8)
W43 0.0386(7) 0.0646(12) 0.0542(7) 0.0314(7) 0.0245(6) 0.0237(8)
W44 0.0487(8) 0.0405(11) 0.0466(6) 0.0100(6) 0.0040(5) 0.0216(8)
W45 0.0378(7) 0.0600(12) 0.0499(6) 0.0337(7) 0.0129(5) 0.0223(8)
W46 0.0629(9) 0.0431(11) 0.0443(6) 0.0101(6) 0.0123(6) 0.0333(9)
W47 0.0622(9) 0.0448(11) 0.0308(5) 0.0066(6) -0.0021(5) 0.0228(8)
W48 0.0647(9) 0.0374(11) 0.0447(6) 0.0055(6) -0.0061(6) 0.0198(9)
Zr1 0.0267(13) 0.0302(19) 0.0267(11) 0.0132(11) 0.0090(10) 0.0140(14)
Zr2 0.0257(14) 0.034(2) 0.0281(11) 0.0126(12) 0.0046(10) 0.0142(14)
Zr3 0.0261(13) 0.0321(19) 0.0253(11) 0.0150(11) 0.0089(10) 0.0148(14)
Zr4 0.0231(13) 0.034(2) 0.0289(11) 0.0119(12) 0.0055(10) 0.0144(14)
Zr5 0.0272(14) 0.036(2) 0.0355(12) 0.0163(13) 0.0060(10) 0.0185(15)
Zr6 0.0287(14) 0.035(2) 0.0346(12) 0.0140(12) 0.0041(10) 0.0178(15)
P1 0.022(3) 0.031(5) 0.016(2) 0.009(3) 0.007(2) 0.018(4)
P2 0.031(4) 0.020(5) 0.018(3) 0.004(3) 0.002(2) 0.012(4)
P3 0.008(3) 0.030(5) 0.028(3) 0.016(3) 0.009(2) 0.002(3)
P4 0.028(4) 0.018(5) 0.024(3) 0.007(3) 0.003(3) 0.010(4)
P5 0.013(3) 0.018(4) 0.021(3) 0.007(3) 0.002(2) 0.003(3)
P6 0.024(4) 0.041(6) 0.017(3) 0.007(3) 0.003(2) 0.019(4)
O1 0.009(8) 0.023(13) 0.032(8) 0.006(8) 0.010(6) 0.002(9)
O2 0.035(10) 0.053(16) 0.031(8) 0.028(9) 0.015(7) 0.028(11)
O3 0.014(6) 0.027(9) 0.032(6) 0.009(6) 0.013(5) 0.009(6)
O4 0.071(16) 0.12(3) 0.055(12) 0.045(14) 0.028(11) 0.065(18)
O5 0.069(15) 0.07(2) 0.032(10) 0.019(11) -0.003(9) 0.025(15)
O6 0.089(17) 0.07(2) 0.040(10) 0.012(11) 0.017(10) 0.058(17)
O7 0.049(14) 0.08(2) 0.132(18) 0.073(17) 0.072(14) 0.040(16)
O8 0.067(15) 0.029(17) 0.039(10) -0.001(10) -0.009(9) 0.006(13)
O9 0.040(12) 0.06(2) 0.054(11) 0.020(11) 0.016(9) 0.030(14)
O10 0.023(9) 0.022(13) 0.051(9) 0.016(9) 0.011(7) 0.014(10)
O11 0.029(7) 0.020(9) 0.037(7) 0.008(6) 0.005(5) 0.013(6)
O12 0.021(10) 0.046(16) 0.047(10) 0.030(10) 0.011(8) 0.009(11)
O13 0.038(11) 0.035(15) 0.040(9) 0.007(9) 0.003(8) 0.025(11)
O14 0.031(10) 0.040(15) 0.028(8) 0.024(9) 0.000(7) -0.001(10)
O15 0.032(7) 0.035(9) 0.017(6) 0.017(6) 0.015(5) 0.012(6)
O16 0.038(11) 0.060(17) 0.027(8) 0.036(10) 0.015(8) 0.022(12)
O17 0.043(11) 0.045(16) 0.030(8) 0.016(9) 0.008(8) 0.030(12)
O18 0.029(10) 0.029(15) 0.031(8) -0.006(8) -0.004(7) 0.007(10)
O19 0.045(12) 0.059(18) 0.019(8) 0.009(9) 0.011(8) 0.021(12)
O20 0.031(11) 0.017(14) 0.061(11) 0.022(10) 0.009(8) -0.001(10)
O21 0.031(11) 0.032(15) 0.049(10) 0.003(10) -0.004(8) 0.012(11)
O22 0.033(10) 0.022(13) 0.030(8) 0.008(8) 0.009(7) 0.011(10)
O23 0.022(9) 0.032(14) 0.038(9) 0.021(9) 0.015(7) 0.009(10)
O24 0.031(10) 0.054(16) 0.034(8) 0.025(9) 0.013(7) 0.024(11)
O25 0.031(10) 0.036(15) 0.039(9) 0.021(9) 0.008(8) 0.010(11)
O26 0.028(11) 0.08(2) 0.041(10) 0.004(11) 0.008(8) 0.020(13)
O27 0.031(4) 0.031(4) 0.031(4) 0.0127(17) 0.0086(14) 0.016(2)
O28 0.036(11) 0.026(14) 0.041(9) 0.004(9) 0.012(8) 0.019(11)
O29 0.029(11) 0.053(17) 0.053(10) 0.015(10) -0.006(8) 0.027(12)
O30 0.015(7) 0.027(9) 0.043(7) 0.010(6) -0.007(5) 0.001(6)
O31 0.037(8) 0.053(10) 0.019(6) 0.024(6) 0.009(5) 0.016(7)
O32 0.061(13) 0.059(18) 0.049(10) 0.036(11) 0.035(9) 0.049(14)
O33 0.035(11) 0.008(12) 0.035(9) -0.001(8) 0.005(7) -0.004(10)
O34 0.033(10) 0.044(15) 0.052(10) 0.042(10) 0.024(8) 0.019(11)
O35 0.035(10) 0.047(15) 0.027(8) 0.019(9) 0.014(7) 0.028(11)
O36 0.015(9) 0.057(16) 0.043(9) 0.031(10) 0.013(7) 0.022(10)
O37 0.049(12) 0.045(16) 0.026(8) 0.018(9) 0.005(8) 0.021(12)
O39 0.035(11) 0.026(14) 0.034(9) -0.002(9) -0.006(7) 0.009(11)
O40 0.010(8) 0.032(14) 0.031(8) 0.011(8) 0.011(6) 0.001(9)
O41 0.012(9) 0.08(2) 0.051(10) 0.049(12) -0.002(8) 0.006(11)
O42 0.035(8) 0.028(9) 0.037(7) 0.000(6) 0.010(6) 0.015(7)
O43 0.051(12) 0.010(13) 0.053(10) 0.004(9) 0.024(9) 0.015(11)
O44 0.024(10) 0.029(14) 0.029(8) 0.001(8) -0.017(7) 0.010(10)
O45 0.041(11) 0.051(16) 0.030(8) 0.009(9) 0.016(8) 0.032(12)
O46 0.045(13) 0.048(18) 0.063(12) 0.030(12) -0.009(9) 0.012(13)
O47 0.042(12) 0.057(18) 0.049(10) 0.021(11) 0.007(9) 0.028(13)
O48 0.020(9) 0.007(12) 0.042(9) -0.008(8) -0.011(7) 0.005(9)
O49 0.025(10) 0.035(15) 0.040(9) 0.017(9) 0.007(7) 0.011(10)
O50 0.052(12) 0.056(17) 0.032(8) 0.023(9) 0.012(8) 0.039(13)
O51 0.045(12) 0.07(2) 0.030(9) 0.010(10) 0.017(8) 0.028(14)
O52 0.044(12) 0.025(14) 0.062(11) 0.026(10) 0.019(9) 0.018(11)
O53 0.027(10) 0.047(16) 0.045(9) 0.022(10) 0.000(8) 0.019(11)
O54 0.016(9) 0.044(16) 0.032(8) 0.005(9) -0.004(7) 0.008(10)
O55 0.034(10) 0.035(14) 0.030(8) 0.011(8) 0.018(7) 0.023(11)
O56 0.035(10) 0.028(14) 0.029(8) 0.016(8) 0.004(7) 0.014(10)
O57 0.032(11) 0.10(2) 0.035(9) 0.039(11) 0.014(8) 0.041(14)
O58 0.035(12) 0.069(19) 0.053(10) 0.021(11) 0.005(9) 0.036(13)
O59 0.063(14) 0.056(18) 0.050(10) 0.014(10) 0.012(9) 0.048(14)
O60 0.020(9) 0.058(17) 0.037(9) 0.025(10) 0.009(7) 0.014(11)
O61 0.043(12) 0.052(17) 0.038(9) 0.020(10) 0.015(8) 0.027(12)
O62 0.022(9) 0.024(13) 0.034(8) 0.015(8) -0.002(7) 0.002(9)
O63 0.054(13) 0.066(18) 0.044(9) 0.026(10) 0.025(9) 0.053(14)
O64 0.048(13) 0.08(2) 0.063(12) 0.024(13) 0.010(10) 0.041(15)
O65 0.054(14) 0.09(2) 0.039(10) 0.004(11) -0.003(9) 0.056(16)
O66 0.025(10) 0.061(18) 0.048(10) 0.016(10) 0.016(8) 0.027(12)
O67 0.022(10) 0.044(16) 0.048(10) 0.016(10) 0.002(8) 0.017(11)
O68 0.049(12) 0.023(14) 0.041(9) 0.007(9) 0.005(8) 0.017(12)
O69 0.026(10) 0.017(13) 0.044(9) 0.003(8) 0.002(7) 0.003(10)
O70 0.029(10) 0.039(15) 0.045(9) 0.023(9) 0.022(8) 0.012(11)
O71 0.062(13) 0.035(15) 0.036(9) 0.020(9) 0.000(8) 0.027(12)
O72 0.021(10) 0.067(19) 0.029(8) 0.000(9) 0.008(7) 0.013(12)
O73 0.024(10) 0.030(15) 0.059(10) 0.025(10) 0.012(8) 0.012(10)
O74 0.058(14) 0.07(2) 0.041(10) 0.016(11) 0.018(9) 0.035(15)
O75 0.043(12) 0.030(14) 0.061(11) 0.034(10) 0.015(9) 0.022(11)
O76 0.030(11) 0.07(2) 0.057(11) 0.037(12) 0.017(9) 0.030(13)
O77 0.040(11) 0.035(15) 0.038(9) 0.011(9) 0.008(8) 0.026(11)
O78 0.036(11) 0.035(15) 0.035(9) 0.007(9) 0.004(7) 0.020(11)
O79 0.020(9) 0.020(13) 0.061(10) 0.023(10) 0.005(8) 0.007(10)
O80 0.032(11) 0.052(17) 0.056(11) 0.036(11) 0.007(8) 0.018(12)
O81 0.030(11) 0.073(19) 0.034(9) 0.016(10) 0.001(8) 0.032(13)
O82 0.026(10) 0.048(16) 0.032(8) 0.010(9) 0.000(7) 0.017(11)
O83 0.032(10) 0.042(15) 0.035(9) 0.027(9) 0.008(7) 0.012(11)
O84 0.054(13) 0.061(19) 0.043(10) 0.030(11) 0.029(9) 0.032(14)
O85 0.037(8) 0.036(10) 0.052(8) 0.015(7) -0.001(6) 0.015(7)
O86 0.025(10) 0.057(17) 0.031(8) 0.002(9) -0.001(7) 0.019(12)
O87 0.034(11) 0.049(16) 0.040(9) 0.032(10) 0.020(8) 0.019(11)
O88 0.039(12) 0.060(19) 0.047(10) 0.010(11) -0.010(8) 0.028(13)
O89 0.049(12) 0.048(16) 0.031(8) 0.021(9) 0.006(8) 0.032(12)
O90 0.033(11) 0.052(17) 0.038(9) 0.019(10) 0.013(8) 0.023(12)
O91 0.013(9) 0.055(18) 0.066(11) 0.028(12) 0.004(8) 0.006(11)
O92 0.058(13) 0.068(18) 0.030(9) 0.036(10) 0.015(8) 0.038(13)
O93 0.045(12) 0.041(15) 0.042(9) 0.031(10) 0.014(8) 0.023(12)
O94 0.054(13) 0.055(18) 0.044(10) 0.025(11) 0.018(9) 0.029(13)
O95 0.045(12) 0.042(17) 0.057(11) 0.027(11) 0.016(9) 0.016(12)
O96 0.057(13) 0.065(18) 0.039(9) 0.032(11) 0.013(9) 0.042(14)
O97 0.027(10) 0.019(13) 0.031(8) 0.002(8) -0.009(7) -0.005(10)
O98 0.032(10) 0.048(15) 0.031(8) 0.010(9) 0.005(7) 0.030(11)
O99 0.031(10) 0.073(18) 0.015(7) 0.022(9) 0.001(7) 0.015(12)
O100 0.056(13) 0.037(15) 0.041(9) 0.010(9) 0.007(8) 0.038(12)
O101 0.017(9) 0.064(17) 0.040(9) 0.034(10) 0.013(7) 0.017(11)
O102 0.048(12) 0.067(19) 0.044(10) 0.032(11) 0.016(9) 0.033(14)
O103 0.050(13) 0.073(19) 0.039(9) 0.026(10) 0.026(9) 0.044(14)
O104 0.064(14) 0.10(2) 0.035(9) 0.023(11) 0.013(9) 0.067(16)
O105 0.045(12) 0.07(2) 0.066(12) 0.054(13) 0.033(10) 0.034(14)
O106 0.032(12) 0.07(2) 0.071(13) 0.028(13) 0.008(10) 0.015(13)
O107 0.052(13) 0.08(2) 0.047(10) 0.038(11) 0.032(9) 0.042(14)
O108 0.044(12) 0.024(15) 0.059(11) 0.017(10) 0.004(9) 0.004(12)
O109 0.028(10) 0.057(17) 0.038(9) 0.029(10) 0.014(7) 0.023(11)
O110 0.039(11) 0.051(16) 0.040(9) 0.032(10) 0.015(8) 0.025(12)
O111 0.041(11) 0.021(14) 0.033(9) 0.008(9) 0.007(8) 0.004(11)
O112 0.048(12) 0.050(17) 0.037(9) 0.018(10) 0.024(8) 0.027(12)
O113 0.050(13) 0.051(18) 0.066(12) 0.032(12) 0.022(10) 0.036(14)
O114 0.043(12) 0.07(2) 0.018(8) -0.008(9) -0.012(7) 0.029(14)
O115 0.029(11) 0.040(16) 0.064(11) 0.023(11) 0.006(9) 0.015(12)
O116 0.061(9) 0.032(9) 0.038(7) 0.012(6) 0.007(6) 0.027(7)
O117 0.061(13) 0.064(18) 0.022(8) 0.008(9) 0.022(8) 0.046(14)
O118 0.097(18) 0.07(2) 0.044(10) 0.043(12) 0.034(11) 0.059(17)
O119 0.020(10) 0.032(15) 0.043(9) 0.014(9) 0.010(7) -0.001(10)
O120 0.043(12) 0.07(2) 0.043(10) 0.042(12) 0.008(9) 0.016(13)
O121 0.026(11) 0.036(17) 0.057(11) 0.012(11) -0.007(8) -0.005(11)
O122 0.040(12) 0.050(18) 0.054(11) 0.019(11) 0.005(9) 0.015(13)
O123 0.056(13) 0.044(16) 0.038(9) 0.025(10) 0.013(9) 0.033(13)
O124 0.029(10) 0.059(17) 0.051(10) 0.036(11) 0.019(8) 0.023(12)
O125 0.050(12) 0.067(19) 0.034(9) 0.040(11) 0.018(8) 0.022(13)
O126 0.052(13) 0.041(16) 0.038(9) 0.008(9) -0.006(8) 0.032(13)
O127 0.049(12) 0.016(13) 0.026(8) -0.007(8) -0.021(8) 0.006(11)
O128 0.058(13) 0.031(16) 0.034(9) 0.012(9) 0.004(9) 0.021(13)
O129 0.054(13) 0.09(2) 0.039(10) 0.043(12) 0.024(9) 0.039(15)
O130 0.023(10) 0.057(18) 0.066(11) 0.037(12) 0.014(9) 0.019(12)
O131 0.037(11) 0.059(17) 0.034(9) 0.019(10) 0.011(8) 0.032(12)
O132 0.037(11) 0.039(16) 0.033(9) 0.010(9) -0.006(8) 0.012(11)
O133 0.025(10) 0.065(18) 0.039(9) 0.001(9) 0.008(7) 0.031(12)
O134 0.019(10) 0.10(2) 0.056(10) 0.057(13) 0.024(8) 0.036(13)
O135 0.059(14) 0.08(2) 0.051(11) 0.042(13) 0.019(10) 0.038(15)
O136 0.045(12) 0.008(13) 0.044(10) 0.001(9) -0.004(8) 0.000(11)
O137 0.061(13) 0.064(18) 0.025(8) 0.022(10) 0.005(8) 0.037(14)
O138 0.061(14) 0.053(18) 0.030(9) 0.008(10) 0.006(9) 0.028(14)
O139 0.044(12) 0.039(16) 0.055(10) 0.023(10) 0.018(9) 0.027(12)
O140 0.030(11) 0.051(18) 0.051(10) 0.009(10) 0.012(8) 0.016(12)
O141 0.035(11) 0.09(2) 0.046(10) 0.032(12) 0.016(8) 0.043(14)
O142 0.057(13) 0.044(16) 0.022(8) 0.005(9) 0.002(8) 0.026(13)
O143 0.070(15) 0.063(19) 0.059(11) 0.037(12) 0.020(10) 0.052(15)
O144 0.045(13) 0.025(16) 0.059(11) 0.005(10) 0.009(9) 0.001(12)
O145 0.040(11) 0.046(16) 0.048(10) 0.019(10) 0.022(8) 0.025(12)
O146 0.079(17) 0.10(3) 0.040(10) 0.039(13) 0.019(10) 0.054(18)
O147 0.040(12) 0.057(18) 0.035(9) 0.020(10) 0.001(8) 0.016(12)
O148 0.032(11) 0.064(19) 0.056(11) 0.029(11) 0.013(9) 0.026(13)
O149 0.058(15) 0.06(2) 0.073(13) 0.023(12) 0.014(11) 0.044(15)
O150 0.070(15) 0.071(19) 0.043(10) 0.030(11) 0.028(10) 0.053(15)
O151 0.073(15) 0.08(2) 0.057(11) 0.045(12) 0.031(10) 0.064(16)
O152 0.037(11) 0.048(17) 0.058(11) 0.032(11) 0.024(9) 0.014(12)
O153 0.048(12) 0.031(15) 0.047(10) 0.023(10) 0.014(9) 0.016(12)
O154 0.032(12) 0.046(19) 0.078(13) 0.022(12) 0.007(10) 0.010(13)
O155 0.073(16) 0.044(18) 0.062(12) 0.005(11) -0.005(11) 0.042(15)
O156 0.061(14) 0.026(16) 0.042(10) 0.003(10) 0.002(9) 0.010(13)
O157 0.051(14) 0.029(17) 0.061(12) 0.018(11) -0.002(10) -0.005(12)
O158 0.032(11) 0.038(17) 0.065(12) 0.030(12) -0.003(9) -0.004(11)
O159 0.071(16) 0.032(17) 0.068(13) 0.010(11) 0.005(11) 0.023(14)
O160 0.037(12) 0.11(2) 0.060(11) 0.054(14) 0.028(10) 0.045(15)
O161 0.040(13) 0.06(2) 0.075(13) 0.042(14) 0.011(10) 0.005(13)
O162 0.082(16) 0.08(2) 0.026(9) 0.012(10) 0.007(9) 0.064(17)
O163 0.048(9) 0.048(10) 0.053(8) 0.036(7) 0.026(6) 0.012(7)
O164 0.068(16) 0.06(2) 0.077(14) 0.047(14) 0.005(11) 0.028(15)
O165 0.058(14) 0.022(16) 0.069(12) 0.016(11) 0.013(10) 0.008(13)
O166 0.041(13) 0.018(16) 0.077(13) -0.005(11) -0.019(10) -0.005(12)
O167 0.069(15) 0.07(2) 0.037(10) 0.019(11) 0.000(9) 0.033(15)
O168 0.090(17) 0.08(2) 0.046(11) 0.036(12) 0.033(11) 0.056(17)
O169 0.063(15) 0.10(2) 0.034(9) 0.016(11) 0.012(9) 0.056(17)
O170 0.033(13) 0.027(18) 0.111(17) 0.006(14) 0.013(12) -0.005(13)
O171 0.051(13) 0.07(2) 0.034(9) 0.024(11) 0.005(8) 0.038(14)
O172 0.044(14) 0.11(3) 0.056(12) 0.026(14) 0.028(10) 0.033(17)
O173 0.089(17) 0.06(2) 0.060(12) 0.021(12) 0.025(11) 0.062(17)
O174 0.049(14) 0.12(3) 0.081(14) 0.048(16) 0.011(11) 0.062(18)
O175 0.058(14) 0.043(18) 0.075(13) 0.042(13) 0.013(11) 0.015(14)
O176 0.040(12) 0.11(2) 0.030(9) 0.027(11) 0.008(8) 0.052(15)
O177 0.033(12) 0.06(2) 0.070(13) 0.022(13) -0.002(10) 0.010(13)
O178 0.037(11) 0.11(2) 0.020(8) 0.006(10) 0.013(7) 0.042(14)
O179 0.068(16) 0.13(3) 0.032(10) 0.029(13) 0.019(10) 0.055(19)
O180 0.031(10) 0.061(17) 0.032(9) 0.019(10) -0.002(7) 0.024(12)
O181 0.063(16) 0.05(2) 0.060(12) 0.009(12) 0.001(11) 0.016(15)
O182 0.094(15) 0.045(15) 0.065(11) -0.002(10) 0.001(10) 0.033(12)
O183 0.077(16) 0.10(2) 0.019(8) 0.002(10) 0.005(9) 0.064(17)
O1W 0.11(2) 0.08(2) 0.09(2) 0.034(16) 0.016(15) 0.061(18)
O4W 0.09(2) 0.08(2) 0.052(16) 0.041(15) 0.044(15) 0.027(15)
O6W 0.07(3) 0.11(5) 0.05(2) 0.03(3) 0.03(2) 0.06(4)
O9W 0.10(2) 0.12(3) 0.15(3) 0.027(17) 0.024(16) 0.09(2)
O10W 0.05(3) 0.13(6) 0.04(2) 0.03(3) 0.02(2) -0.01(3)
C2 0.07(3) 0.14(6) 0.11(3) 0.08(4) 0.01(2) 0.01(3)
C3 0.060(17) 0.11(2) 0.108(19) 0.041(16) 0.008(13) 0.042(16)
C6 0.19(5) 0.06(4) 0.10(3) 0.05(3) 0.04(3) 0.09(4)
C8 0.071(17) 0.09(2) 0.091(17) 0.048(15) 0.017(12) 0.040(15)
C9 0.16(5) 0.04(4) 0.13(3) 0.05(3) 0.08(3) 0.05(4)
C10 0.13(5) 0.16(7) 0.10(3) -0.03(4) -0.02(3) 0.12(5)
C11 0.14(3) 0.14(3) 0.16(3) 0.044(17) 0.068(18) 0.09(2)
C12 0.08(4) 0.07(4) 0.22(5) 0.08(4) 0.01(3) 0.03(3)
C15 0.12(4) 0.08(4) 0.10(3) 0.02(3) 0.04(3) 0.06(4)
C16 0.14(4) 0.06(3) 0.08(2) 0.02(2) 0.00(2) 0.07(3)
C17 0.17(3) 0.13(3) 0.14(2) 0.080(19) 0.006(15) 0.078(19)
C18 0.10(2) 0.13(2) 0.13(2) 0.051(17) 0.004(14) 0.078(18)
C19 0.09(3) 0.08(5) 0.14(4) 0.04(3) 0.05(3) 0.05(4)
C20 0.14(5) 0.16(7) 0.11(4) 0.07(4) 0.06(3) -0.04(4)
N1 0.08(2) 0.09(4) 0.11(2) 0.05(2) 0.06(2) 0.04(2)
N3 0.056(17) 0.04(2) 0.070(15) 0.039(15) 0.032(13) 0.027(17)
N5 0.07(3) 0.10(4) 0.17(4) 0.08(3) 0.04(2) 0.04(3)
N6 0.055(19) 0.10(3) 0.069(17) 0.06(2) 0.007(15) 0.01(2)
N7 0.066(19) 0.08(3) 0.062(15) 0.031(16) 0.038(14) 0.05(2)
N8 0.059(10) 0.060(11) 0.062(10) 0.038(8) 0.007(7) 0.032(8)
N9 0.15(4) 0.11(5) 0.12(3) 0.08(3) -0.03(3) 0.00(3)
N10 0.16(4) 0.07(3) 0.075(19) 0.036(19) 0.03(2) 0.08(3)

loop_
_atom_type_symbol
_atom_type_description
_atom_type_scat_dispersion_real
_atom_type_scat_dispersion_imag
_atom_type_scat_source
C C 0.0033 0.0016 'International Tables Vol C Tables 4.2.6.8 and 6.1.1.4'
H H 0.0000 0.0000 'International Tables Vol C Tables 4.2.6.8 and 6.1.1.4'
N N 0.0061 0.0033 'International Tables Vol C Tables 4.2.6.8 and 6.1.1.4'
O O 0.0106 0.0060 'International Tables Vol C Tables 4.2.6.8 and 6.1.1.4'
W W -0.8490 6.8722 'International Tables Vol C Tables 4.2.6.8 and 6.1.1.4'
P P 0.1023 0.0942 'International Tables Vol C Tables 4.2.6.8 and 6.1.1.4'
Zr Zr -2.9673 0.5597 'International Tables Vol C Tables 4.2.6.8 and 6.1.1.4'

loop_
_geom_angle_atom_site_label_1
_geom_angle_atom_site_label_2
_geom_angle_atom_site_label_3
_geom_angle
_geom_angle_site_symmetry_1
_geom_angle_site_symmetry_3
_geom_angle_publ_flag
O33 W1 O10 104.0(8) . . ?
O33 W1 O36 99.5(7) . . ?
O10 W1 O36 97.6(7) . . ?
O33 W1 O92 99.5(8) . . ?
O10 W1 O92 154.5(7) . . ?
O36 W1 O92 88.1(8) . . ?
O33 W1 O98 96.8(7) . . ?
O10 W1 O98 86.9(7) . . ?
O36 W1 O98 161.4(8) . . ?
O92 W1 O98 80.5(8) . . ?
O33 W1 O3 175.4(7) . . ?
O10 W1 O3 74.6(6) . . ?
O36 W1 O3 85.1(6) . . ?
O92 W1 O3 81.2(6) . . ?
O98 W1 O3 78.8(5) . . ?
O33 W1 Zr1 135.6(6) . . ?
O10 W1 Zr1 31.8(5) . . ?
O36 W1 Zr1 87.5(4) . . ?
O92 W1 Zr1 124.7(5) . . ?
O98 W1 Zr1 87.0(4) . . ?
O3 W1 Zr1 43.5(4) . . ?
O51 W2 O12 99.8(8) . . ?
O51 W2 O32 102.8(9) . . ?
O12 W2 O32 93.8(8) . . ?
O51 W2 O45 99.0(8) . . ?
O12 W2 O45 89.8(7) . . ?
O32 W2 O45 156.9(7) . . ?
O51 W2 O96 95.4(8) . . ?
O12 W2 O96 163.5(7) . . ?
O32 W2 O96 89.0(8) . . ?
O45 W2 O96 81.6(8) . . ?
O51 W2 O27 172.6(7) . . ?
O12 W2 O27 87.6(7) . . ?
O32 W2 O27 75.7(6) . . ?
O45 W2 O27 81.7(6) . . ?
O96 W2 O27 77.4(6) . . ?
O51 W2 Zr4 134.1(7) . . ?
O12 W2 Zr4 87.2(6) . . ?
O32 W2 Zr4 31.3(5) . . ?
O45 W2 Zr4 126.5(5) . . ?
O96 W2 Zr4 86.8(6) . . ?
O27 W2 Zr4 44.8(4) . . ?
O68 W3 O98 104.9(7) . . ?
O68 W3 O78 102.3(8) . . ?
O98 W3 O78 88.0(8) . . ?
O68 W3 O2 96.9(7) . . ?
O98 W3 O2 158.2(7) . . ?
O78 W3 O2 86.6(7) . . ?
O68 W3 O21 98.5(9) . . ?
O98 W3 O21 91.9(7) . . ?
O78 W3 O21 158.5(7) . . ?
O2 W3 O21 85.5(7) . . ?
O68 W3 O40 167.1(7) . . ?
O98 W3 O40 85.6(6) . . ?
O78 W3 O40 85.3(6) . . ?
O2 W3 O40 73.0(6) . . ?
O21 W3 O40 73.2(7) . . ?
O76 W4 O49 101.4(7) . . ?
O76 W4 O86 100.9(9) . . ?
O49 W4 O86 95.6(7) . . ?
O76 W4 O39 100.9(8) . . ?
O49 W4 O39 90.3(8) . . ?
O86 W4 O39 155.7(7) . . ?
O76 W4 O15 96.1(7) . . ?
O49 W4 O15 161.7(7) . . ?
O86 W4 O15 86.4(7) . . ?
O39 W4 O15 81.0(7) . . ?
O76 W4 O56 172.5(7) . . ?
O49 W4 O56 85.7(6) . . ?
O86 W4 O56 75.5(7) . . ?
O39 W4 O56 81.5(6) . . ?
O15 W4 O56 77.2(5) . . ?
O76 W4 Zr3 133.4(7) . . ?
O49 W4 Zr3 86.6(5) . . ?
O86 W4 Zr3 32.5(5) . . ?
O39 W4 Zr3 125.1(5) . . ?
O15 W4 Zr3 85.3(4) . . ?
O56 W4 Zr3 43.5(4) . . ?
O41 W5 O73 102.0(9) . . ?
O41 W5 O25 103.0(8) . . ?
O73 W5 O25 96.3(8) . . ?
O41 W5 O19 99.6(9) . . ?
O73 W5 O19 155.6(8) . . ?
O25 W5 O19 89.8(7) . . ?
O41 W5 O57 92.5(7) . . ?
O73 W5 O57 86.7(8) . . ?
O25 W5 O57 163.1(6) . . ?
O19 W5 O57 81.0(7) . . ?
O41 W5 O61 170.5(7) . . ?
O73 W5 O61 76.1(7) . . ?
O25 W5 O61 86.4(7) . . ?
O19 W5 O61 80.7(7) . . ?
O57 W5 O61 78.1(6) . . ?
O41 W5 Zr5 134.7(7) . . ?
O73 W5 Zr5 32.7(5) . . ?
O25 W5 Zr5 86.8(6) . . ?
O19 W5 Zr5 124.9(6) . . ?
O57 W5 Zr5 86.9(6) . . ?
O61 W5 Zr5 44.2(4) . . ?
O69 W6 O77 104.4(8) . . ?
O69 W6 O119 101.0(7) . . ?
O77 W6 O119 88.7(7) . . ?
O69 W6 O21 100.8(8) . . ?
O77 W6 O21 90.8(7) . . ?
O119 W6 O21 157.6(8) . . ?
O69 W6 O130 97.2(8) . . ?
O77 W6 O130 158.4(9) . . ?
O119 W6 O130 86.7(8) . . ?
O21 W6 O130 85.6(7) . . ?
O69 W6 O40 168.0(6) . . ?
O77 W6 O40 86.1(7) . . ?
O119 W6 O40 84.7(6) . . ?
O21 W6 O40 72.9(7) . . ?
O130 W6 O40 72.4(7) . . ?
O129 W7 O22 103.3(8) . . ?
O129 W7 O11 100.4(9) . . ?
O22 W7 O11 97.9(6) . . ?
O129 W7 O42 98.9(8) . . ?
O22 W7 O42 155.5(8) . . ?
O11 W7 O42 88.1(7) . . ?
O129 W7 O137 94.5(9) . . ?
O22 W7 O137 84.9(7) . . ?
O11 W7 O137 163.7(8) . . ?
O42 W7 O137 83.1(7) . . ?
O129 W7 O128 172.3(8) . . ?
O22 W7 O128 74.6(7) . . ?
O11 W7 O128 87.3(7) . . ?
O42 W7 O128 82.0(7) . . ?
O137 W7 O128 78.0(7) . . ?
O129 W7 Zr2 134.4(6) . . ?
O22 W7 Zr2 31.2(5) . . ?
O11 W7 Zr2 88.2(4) . . ?
O42 W7 Zr2 126.3(6) . . ?
O137 W7 Zr2 86.0(4) . . ?
O128 W7 Zr2 44.2(4) . . ?
O151 W8 O145 101.7(8) . . ?
O151 W8 O83 100.0(9) . . ?
O145 W8 O83 90.3(7) . . ?
O151 W8 O47 101.5(8) . . ?
O145 W8 O47 156.2(9) . . ?
O83 W8 O47 91.0(8) . . ?
O151 W8 O44 96.9(9) . . ?
O145 W8 O44 85.2(8) . . ?
O83 W8 O44 163.1(7) . . ?
O47 W8 O44 86.7(8) . . ?
O151 W8 O35 173.3(7) . . ?
O145 W8 O35 84.6(7) . . ?
O83 W8 O35 82.2(7) . . ?
O47 W8 O35 72.0(7) . . ?
O44 W8 O35 81.1(6) . . ?
O117 W9 O1 102.1(8) . . ?
O117 W9 O103 99.9(7) . . ?
O1 W9 O103 92.6(7) . . ?
O117 W9 O119 97.2(7) . . ?
O1 W9 O119 87.6(7) . . ?
O103 W9 O119 162.5(7) . . ?
O117 W9 O139 95.7(8) . . ?
O1 W9 O139 161.8(6) . . ?
O103 W9 O139 88.1(8) . . ?
O119 W9 O139 86.4(8) . . ?
O117 W9 O34 169.5(7) . . ?
O1 W9 O34 88.3(6) . . ?
O103 W9 O34 81.3(7) . . ?
O119 W9 O34 81.2(7) . . ?
O139 W9 O34 73.8(6) . . ?
O107 W10 O92 102.4(8) . . ?
O107 W10 O47 100.5(8) . . ?
O92 W10 O47 155.5(7) . . ?
O107 W10 O54 98.4(9) . . ?
O92 W10 O54 94.3(8) . . ?
O47 W10 O54 90.9(8) . . ?
O107 W10 O78 95.5(8) . . ?
O92 W10 O78 85.1(8) . . ?
O47 W10 O78 84.1(8) . . ?
O54 W10 O78 165.9(6) . . ?
O107 W10 O35 173.5(6) . . ?
O92 W10 O35 83.0(6) . . ?
O47 W10 O35 73.6(6) . . ?
O54 W10 O35 84.8(6) . . ?
O78 W10 O35 81.1(6) . . ?
O65 W11 O60 100.5(9) . . ?
O65 W11 O28 102.9(8) . . ?
O60 W11 O28 87.7(8) . . ?
O65 W11 O88 100.7(8) . . ?
O60 W11 O88 90.5(8) . . ?
O28 W11 O88 156.2(7) . . ?
O65 W11 O67 96.6(9) . . ?
O60 W11 O67 162.7(7) . . ?
O28 W11 O67 86.1(8) . . ?
O88 W11 O67 88.8(8) . . ?
O65 W11 O79 173.7(7) . . ?
O60 W11 O79 81.5(6) . . ?
O28 W11 O79 83.1(6) . . ?
O88 W11 O79 73.2(7) . . ?
O67 W11 O79 81.8(6) . . ?
O102 W12 O130 101.6(9) . . ?
O102 W12 O44 101.6(9) . . ?
O130 W12 O44 156.6(6) . . ?
O102 W12 O2 101.0(7) . . ?
O130 W12 O2 91.1(8) . . ?
O44 W12 O2 86.9(7) . . ?
O102 W12 O100 102.2(8) . . ?
O130 W12 O100 87.8(9) . . ?
O44 W12 O100 84.9(8) . . ?
O2 W12 O100 156.4(6) . . ?
O102 W12 O40 172.3(9) . . ?
O130 W12 O40 73.9(6) . . ?
O44 W12 O40 83.2(6) . . ?
O2 W12 O40 73.1(5) . . ?
O100 W12 O40 84.0(6) . . ?
O94 W13 O43 98.4(8) . . ?
O94 W13 O100 97.1(8) . . ?
O43 W13 O100 164.0(6) . . ?
O94 W13 O139 99.8(8) . . ?
O43 W13 O139 90.7(8) . . ?
O100 W13 O139 90.7(8) . . ?
O94 W13 O145 102.3(8) . . ?
O43 W13 O145 88.0(7) . . ?
O100 W13 O145 84.7(8) . . ?
O139 W13 O145 157.8(7) . . ?
O94 W13 O34 173.3(8) . . ?
O43 W13 O34 82.4(7) . . ?
O100 W13 O34 82.6(6) . . ?
O139 W13 O34 73.5(6) . . ?
O145 W13 O34 84.3(7) . . ?
O174 W14 O28 103.4(10) . . ?
O174 W14 O26 99.3(9) . . ?
O28 W14 O26 88.7(9) . . ?
O174 W14 O113 100.1(11) . . ?
O28 W14 O113 156.2(7) . . ?
O26 W14 O113 91.7(8) . . ?
O174 W14 O63 97.0(8) . . ?
O28 W14 O63 84.0(8) . . ?
O26 W14 O63 163.3(7) . . ?
O113 W14 O63 88.9(8) . . ?
O174 W14 O89 172.2(11) . . ?
O28 W14 O89 83.8(7) . . ?
O26 W14 O89 83.7(6) . . ?
O113 W14 O89 72.6(7) . . ?
O63 W14 O89 80.5(5) . . ?
O173 W15 O19 102.3(9) . . ?
O173 W15 O50 98.9(9) . . ?
O19 W15 O50 93.3(7) . . ?
O173 W15 O133 99.5(8) . . ?
O19 W15 O133 157.3(9) . . ?
O50 W15 O133 89.5(7) . . ?
O173 W15 O72 95.6(9) . . ?
O19 W15 O72 85.7(7) . . ?
O50 W15 O72 165.4(8) . . ?
O133 W15 O72 86.0(7) . . ?
O173 W15 O81 171.9(8) . . ?
O19 W15 O81 84.1(7) . . ?
O50 W15 O81 85.5(8) . . ?
O133 W15 O81 73.6(7) . . ?
O72 W15 O81 79.9(7) . . ?
O142 W16 O71 100.7(7) . . ?
O142 W16 O18 98.8(9) . . ?
O71 W16 O18 93.3(8) . . ?
O142 W16 O16 103.3(7) . . ?
O71 W16 O16 153.9(8) . . ?
O18 W16 O16 92.9(7) . . ?
O142 W16 O127 97.0(8) . . ?
O71 W16 O127 89.0(8) . . ?
O18 W16 O127 163.3(8) . . ?
O16 W16 O127 78.1(7) . . ?
O142 W16 O90 173.3(7) . . ?
O71 W16 O90 76.4(6) . . ?
O18 W16 O90 87.5(7) . . ?
O16 W16 O90 78.6(6) . . ?
O127 W16 O90 77.0(7) . . ?
O142 W16 Zr6 133.5(5) . . ?
O71 W16 Zr6 32.8(5) . . ?
O18 W16 Zr6 87.0(5) . . ?
O16 W16 Zr6 122.6(4) . . ?
O127 W16 Zr6 86.1(5) . . ?
O90 W16 Zr6 44.0(4) . . ?
O64 W17 O23 103.3(10) . . ?
O64 W17 O104 96.8(9) . . ?
O23 W17 O104 159.8(7) . . ?
O64 W17 O17 96.4(8) . . ?
O23 W17 O17 90.9(7) . . ?
O104 W17 O17 89.0(8) . . ?
O64 W17 O66 98.9(8) . . ?
O23 W17 O66 89.2(7) . . ?
O104 W17 O66 85.5(8) . . ?
O17 W17 O66 164.3(7) . . ?
O64 W17 O62 169.4(9) . . ?
O23 W17 O62 87.3(6) . . ?
O104 W17 O62 72.6(6) . . ?
O17 W17 O62 83.4(6) . . ?
O66 W17 O62 81.0(7) . . ?
O179 W18 O96 104.6(8) . . ?
O179 W18 O141 100.2(11) . . ?
O96 W18 O141 91.6(8) . . ?
O179 W18 O171 102.4(11) . . ?
O96 W18 O171 88.7(8) . . ?
O141 W18 O171 156.6(7) . . ?
O179 W18 O122 98.3(8) . . ?
O96 W18 O122 157.1(7) . . ?
O141 W18 O122 84.5(8) . . ?
O171 W18 O122 86.2(8) . . ?
O179 W18 O109 168.2(10) . . ?
O96 W18 O109 85.2(6) . . ?
O141 W18 O109 72.6(7) . . ?
O171 W18 O109 84.1(7) . . ?
O122 W18 O109 72.1(6) . . ?
O158 W19 O180 102.2(9) . . ?
O158 W19 O105 98.0(9) . . ?
O180 W19 O105 89.9(7) . . ?
O158 W19 O97 98.5(8) . . ?
O180 W19 O97 89.5(7) . . ?
O105 W19 O97 163.2(9) . . ?
O158 W19 O124 97.5(9) . . ?
O180 W19 O124 160.3(9) . . ?
O105 W19 O124 86.8(6) . . ?
O97 W19 O124 88.1(6) . . ?
O158 W19 O99 169.7(7) . . ?
O180 W19 O99 88.1(7) . . ?
O105 W19 O99 81.5(8) . . ?
O97 W19 O99 81.7(6) . . ?
O124 W19 O99 72.2(7) . . ?
O106 W20 O53 102.4(10) . . ?
O106 W20 O54 97.5(8) . . ?
O53 W20 O54 90.6(8) . . ?
O106 W20 O108 97.9(9) . . ?
O53 W20 O108 91.0(8) . . ?
O54 W20 O108 163.8(7) . . ?
O106 W20 O91 97.7(10) . . ?
O53 W20 O91 159.8(7) . . ?
O54 W20 O91 85.5(8) . . ?
O108 W20 O91 87.5(8) . . ?
O106 W20 O126 168.7(10) . . ?
O53 W20 O126 88.8(7) . . ?
O54 W20 O126 83.6(6) . . ?
O108 W20 O126 80.3(7) . . ?
O91 W20 O126 71.2(7) . . ?
O147 W21 O17 97.0(7) . . ?
O147 W21 O42 101.9(9) . . ?
O17 W21 O42 91.2(7) . . ?
O147 W21 O114 100.1(9) . . ?
O17 W21 O114 89.0(8) . . ?
O42 W21 O114 157.8(7) . . ?
O147 W21 O13 96.5(8) . . ?
O17 W21 O13 166.2(7) . . ?
O42 W21 O13 88.9(7) . . ?
O114 W21 O13 85.8(8) . . ?
O147 W21 O93 174.3(9) . . ?
O17 W21 O93 84.9(6) . . ?
O42 W21 O93 83.4(7) . . ?
O114 W21 O93 74.5(7) . . ?
O13 W21 O93 81.4(6) . . ?
O140 W22 O45 100.5(8) . . ?
O140 W22 O97 96.9(9) . . ?
O45 W22 O97 92.0(7) . . ?
O140 W22 O171 98.2(9) . . ?
O45 W22 O171 88.6(8) . . ?
O97 W22 O171 164.5(8) . . ?
O140 W22 O88 100.9(8) . . ?
O45 W22 O88 158.3(9) . . ?
O97 W22 O88 89.1(8) . . ?
O171 W22 O88 84.7(8) . . ?
O140 W22 O79 175.4(7) . . ?
O45 W22 O79 84.0(7) . . ?
O97 W22 O79 84.2(7) . . ?
O171 W22 O79 80.5(7) . . ?
O88 W22 O79 74.5(7) . . ?
O52 W23 O148 100.5(9) . . ?
O52 W23 O14 99.6(7) . . ?
O148 W23 O14 92.0(8) . . ?
O52 W23 O75 98.9(8) . . ?
O148 W23 O75 159.7(6) . . ?
O14 W23 O75 90.7(8) . . ?
O52 W23 O115 97.6(7) . . ?
O148 W23 O115 87.4(8) . . ?
O14 W23 O115 162.7(6) . . ?
O75 W23 O115 84.1(8) . . ?
O52 W23 O123 170.7(9) . . ?
O148 W23 O123 88.6(7) . . ?
O14 W23 O123 81.9(6) . . ?
O75 W23 O123 71.9(7) . . ?
O115 W23 O123 80.8(6) . . ?
O155 W24 O58 103.9(10) . . ?
O155 W24 O37 98.4(10) . . ?
O58 W24 O37 90.0(7) . . ?
O155 W24 O50 96.6(9) . . ?
O58 W24 O50 90.5(7) . . ?
O37 W24 O50 164.3(9) . . ?
O155 W24 O113 96.8(9) . . ?
O58 W24 O113 159.3(10) . . ?
O37 W24 O113 86.1(7) . . ?
O50 W24 O113 87.9(7) . . ?
O155 W24 O89 169.3(7) . . ?
O58 W24 O89 86.8(8) . . ?
O37 W24 O89 82.5(7) . . ?
O50 W24 O89 81.9(7) . . ?
O113 W24 O89 72.6(8) . . ?
O59 W25 O82 103.8(9) . . ?
O59 W25 O115 101.6(8) . . ?
O82 W25 O115 90.1(8) . . ?
O59 W25 O152 100.4(8) . . ?
O82 W25 O152 89.2(8) . . ?
O115 W25 O152 157.5(7) . . ?
O59 W25 O149 97.2(9) . . ?
O82 W25 O149 158.8(7) . . ?
O115 W25 O149 87.7(9) . . ?
O152 W25 O149 85.0(9) . . ?
O59 W25 O131 167.3(8) . . ?
O82 W25 O131 86.7(7) . . ?
O115 W25 O131 85.3(6) . . ?
O152 W25 O131 72.2(6) . . ?
O149 W25 O131 72.2(7) . . ?
O168 W26 O15 102.9(9) . . ?
O168 W26 O31 102.0(8) . . ?
O15 W26 O31 86.4(7) . . ?
O168 W26 O153 100.4(8) . . ?
O15 W26 O153 93.6(7) . . ?
O31 W26 O153 157.0(7) . . ?
O168 W26 O120 101.3(9) . . ?
O15 W26 O120 155.5(7) . . ?
O31 W26 O120 85.6(8) . . ?
O153 W26 O120 84.9(8) . . ?
O168 W26 O87 170.5(7) . . ?
O15 W26 O87 83.7(6) . . ?
O31 W26 O87 85.0(6) . . ?
O153 W26 O87 72.1(7) . . ?
O120 W26 O87 72.6(6) . . ?
O112 W27 O70 102.5(9) . . ?
O112 W27 O66 103.3(7) . . ?
O70 W27 O66 89.9(7) . . ?
O112 W27 O153 99.3(8) . . ?
O70 W27 O153 90.9(7) . . ?
O66 W27 O153 156.7(8) . . ?
O112 W27 O9 98.4(8) . . ?
O70 W27 O9 159.1(8) . . ?
O66 W27 O9 86.8(8) . . ?
O153 W27 O9 84.2(8) . . ?
O112 W27 O87 167.7(6) . . ?
O70 W27 O87 86.6(7) . . ?
O66 W27 O87 84.8(7) . . ?
O153 W27 O87 71.9(7) . . ?
O9 W27 O87 72.5(7) . . ?
O74 W28 O137 102.7(10) . . ?
O74 W28 O13 103.8(7) . . ?
O137 W28 O13 90.1(8) . . ?
O74 W28 O152 98.7(7) . . ?
O137 W28 O152 91.7(8) . . ?
O13 W28 O152 156.5(7) . . ?
O74 W28 O38 99.9(9) . . ?
O137 W28 O38 157.3(7) . . ?
O13 W28 O38 85.3(8) . . ?
O152 W28 O38 84.1(8) . . ?
O74 W28 O131 167.7(8) . . ?
O137 W28 O131 86.0(7) . . ?
O13 W28 O131 84.6(6) . . ?
O152 W28 O131 72.2(6) . . ?
O38 W28 O131 71.5(7) . . ?
O161 W29 O24 100.9(9) . . ?
O161 W29 O141 101.3(10) . . ?
O24 W29 O141 92.7(7) . . ?
O161 W29 O37 102.5(10) . . ?
O24 W29 O37 88.5(6) . . ?
O141 W29 O37 155.6(9) . . ?
O161 W29 O118 101.0(9) . . ?
O24 W29 O118 158.1(9) . . ?
O141 W29 O118 83.1(7) . . ?
O37 W29 O118 86.7(7) . . ?
O161 W29 O109 168.6(7) . . ?
O24 W29 O109 88.1(7) . . ?
O141 W29 O109 71.0(7) . . ?
O37 W29 O109 84.6(7) . . ?
O118 W29 O109 70.2(7) . . ?
O4 W30 O133 100.6(10) . . ?
O4 W30 O26 96.8(9) . . ?
O133 W30 O26 89.0(9) . . ?
O4 W30 O178 97.9(8) . . ?
O133 W30 O178 89.2(8) . . ?
O26 W30 O178 165.3(7) . . ?
O4 W30 O110 102.8(10) . . ?
O133 W30 O110 156.5(6) . . ?
O26 W30 O110 90.0(8) . . ?
O178 W30 O110 85.8(8) . . ?
O4 W30 O81 173.6(10) . . ?
O133 W30 O81 73.0(6) . . ?
O26 W30 O81 83.4(7) . . ?
O178 W30 O81 82.1(6) . . ?
O110 W30 O81 83.6(7) . . ?
O172 W31 O110 102.1(10) . . ?
O172 W31 O124 100.6(11) . . ?
O110 W31 O124 157.2(7) . . ?
O172 W31 O60 99.5(8) . . ?
O110 W31 O60 87.1(8) . . ?
O124 W31 O60 91.3(7) . . ?
O172 W31 O95 97.8(8) . . ?
O110 W31 O95 84.6(8) . . ?
O124 W31 O95 90.2(8) . . ?
O60 W31 O95 162.0(8) . . ?
O172 W31 O99 173.0(11) . . ?
O110 W31 O99 84.8(7) . . ?
O124 W31 O99 72.5(7) . . ?
O60 W31 O99 81.7(6) . . ?
O95 W31 O99 81.7(6) . . ?
O157 W32 O154 100.8(10) . . ?
O157 W32 O104 102.2(9) . . ?
O154 W32 O104 156.9(9) . . ?
O157 W32 O121 97.8(9) . . ?
O154 W32 O121 85.3(9) . . ?
O104 W32 O121 92.6(8) . . ?
O157 W32 O30 97.6(9) . . ?
O154 W32 O30 85.8(8) . . ?
O104 W32 O30 90.2(7) . . ?
O121 W32 O30 163.4(7) . . ?
O157 W32 O62 174.2(8) . . ?
O154 W32 O62 85.0(8) . . ?
O104 W32 O62 72.0(7) . . ?
O121 W32 O62 82.6(7) . . ?
O30 W32 O62 82.7(6) . . ?
O169 W33 O16 104.2(9) . . ?
O169 W33 O103 99.0(8) . . ?
O16 W33 O103 93.4(8) . . ?
O169 W33 O183 97.3(8) . . ?
O16 W33 O183 84.6(9) . . ?
O103 W33 O183 163.5(7) . . ?
O169 W33 O116 99.0(9) . . ?
O16 W33 O116 156.0(7) . . ?
O103 W33 O116 88.6(8) . . ?
O183 W33 O116 86.8(9) . . ?
O169 W33 O150 172.5(10) . . ?
O16 W33 O150 82.7(7) . . ?
O103 W33 O150 83.0(7) . . ?
O183 W33 O150 80.5(7) . . ?
O116 W33 O150 73.8(7) . . ?
O146 W34 O72 105.4(10) . . ?
O146 W34 O57 102.6(8) . . ?
O72 W34 O57 89.5(8) . . ?
O146 W34 O101 95.5(10) . . ?
O72 W34 O101 158.5(7) . . ?
O57 W34 O101 90.9(8) . . ?
O146 W34 O125 98.2(8) . . ?
O72 W34 O125 88.6(8) . . ?
O57 W34 O125 158.9(7) . . ?
O101 W34 O125 83.4(8) . . ?
O146 W34 O176 165.6(11) . . ?
O72 W34 O176 85.6(8) . . ?
O57 W34 O176 86.5(7) . . ?
O101 W34 O176 72.9(7) . . ?
O125 W34 O176 72.4(6) . . ?
O46 W35 O39 104.0(9) . . ?
O46 W35 O84 100.1(9) . . ?
O39 W35 O84 155.9(7) . . ?
O46 W35 O31 97.5(8) . . ?
O39 W35 O31 86.7(8) . . ?
O84 W35 O31 89.9(8) . . ?
O46 W35 O14 97.6(8) . . ?
O39 W35 O14 89.5(7) . . ?
O84 W35 O14 87.6(7) . . ?
O31 W35 O14 164.9(6) . . ?
O46 W35 O111 172.9(9) . . ?
O39 W35 O111 83.1(7) . . ?
O84 W35 O111 72.7(7) . . ?
O31 W35 O111 82.7(6) . . ?
O14 W35 O111 82.3(6) . . ?
O138 W36 O118 102.9(9) . . ?
O138 W36 O122 102.7(8) . . ?
O118 W36 O122 87.8(9) . . ?
O138 W36 O63 102.2(7) . . ?
O118 W36 O63 90.3(8) . . ?
O122 W36 O63 154.9(7) . . ?
O138 W36 O67 101.1(9) . . ?
O118 W36 O67 156.0(7) . . ?
O122 W36 O67 87.7(8) . . ?
O63 W36 O67 83.9(8) . . ?
O138 W36 O109 173.0(7) . . ?
O118 W36 O109 72.2(7) . . ?
O122 W36 O109 72.5(6) . . ?
O63 W36 O109 83.0(6) . . ?
O67 W36 O109 83.9(6) . . ?
O181 W37 O20 99.5(9) . . ?
O181 W37 O75 100.7(9) . . ?
O20 W37 O75 91.5(7) . . ?
O181 W37 O136 102.3(9) . . ?
O20 W37 O136 87.2(7) . . ?
O75 W37 O136 156.8(8) . . ?
O181 W37 O143 97.1(10) . . ?
O20 W37 O143 162.9(9) . . ?
O75 W37 O143 89.4(7) . . ?
O136 W37 O143 85.3(7) . . ?
O181 W37 O123 173.7(8) . . ?
O20 W37 O123 82.5(7) . . ?
O75 W37 O123 73.2(7) . . ?
O136 W37 O123 83.7(7) . . ?
O143 W37 O123 81.4(8) . . ?
O175 W38 O91 101.3(9) . . ?
O175 W38 O162 101.3(10) . . ?
O91 W38 O162 157.2(10) . . ?
O175 W38 O85 98.4(9) . . ?
O91 W38 O85 92.1(7) . . ?
O162 W38 O85 86.7(7) . . ?
O175 W38 O83 98.0(9) . . ?
O91 W38 O83 87.4(7) . . ?
O162 W38 O83 87.5(7) . . ?
O85 W38 O83 163.5(8) . . ?
O175 W38 O126 173.0(8) . . ?
O91 W38 O126 71.7(8) . . ?
O162 W38 O126 85.6(8) . . ?
O85 W38 O126 81.6(7) . . ?
O83 W38 O126 82.6(7) . . ?
O160 W39 O135 103.5(10) . . ?
O160 W39 O125 99.8(8) . . ?
O135 W39 O125 86.8(9) . . ?
O160 W39 O95 103.1(8) . . ?
O135 W39 O95 90.0(8) . . ?
O125 W39 O95 157.0(7) . . ?
O160 W39 O178 99.3(9) . . ?
O135 W39 O178 157.2(7) . . ?
O125 W39 O178 88.9(8) . . ?
O95 W39 O178 85.2(8) . . ?
O160 W39 O176 172.6(6) . . ?
O135 W39 O176 72.8(8) . . ?
O125 W39 O176 73.8(6) . . ?
O95 W39 O176 83.5(6) . . ?
O178 W39 O176 84.5(7) . . ?
O166 W40 O30 97.2(9) . . ?
O166 W40 O136 103.4(10) . . ?
O30 W40 O136 90.0(7) . . ?
O166 W40 O114 100.4(9) . . ?
O30 W40 O114 90.8(7) . . ?
O136 W40 O114 156.0(8) . . ?
O166 W40 O144 98.0(10) . . ?
O30 W40 O144 164.7(8) . . ?
O136 W40 O144 85.1(8) . . ?
O114 W40 O144 88.0(8) . . ?
O166 W40 O93 172.6(8) . . ?
O30 W40 O93 83.9(7) . . ?
O136 W40 O93 84.0(7) . . ?
O114 W40 O93 72.2(7) . . ?
O144 W40 O93 81.1(7) . . ?
O170 W41 O84 101.1(10) . . ?
O170 W41 O154 101.7(10) . . ?
O84 W41 O154 157.2(9) . . ?
O170 W41 O20 98.3(10) . . ?
O84 W41 O20 88.6(7) . . ?
O154 W41 O20 89.1(8) . . ?
O170 W41 O163 97.5(9) . . ?
O84 W41 O163 90.6(8) . . ?
O154 W41 O163 85.5(8) . . ?
O20 W41 O163 164.0(8) . . ?
O170 W41 O111 173.1(8) . . ?
O84 W41 O111 72.0(7) . . ?
O154 W41 O111 85.2(8) . . ?
O20 W41 O111 82.6(7) . . ?
O163 W41 O111 82.0(7) . . ?
O177 W42 O48 103.5(10) . . ?
O177 W42 O108 100.9(9) . . ?
O48 W42 O108 90.3(8) . . ?
O177 W42 O6 102.5(9) . . ?
O48 W42 O6 91.5(9) . . ?
O108 W42 O6 155.4(8) . . ?
O177 W42 O167 99.1(11) . . ?
O48 W42 O167 157.4(7) . . ?
O108 W42 O167 85.2(8) . . ?
O6 W42 O167 83.7(8) . . ?
O177 W42 O132 167.4(9) . . ?
O48 W42 O132 87.5(7) . . ?
O108 W42 O132 85.1(7) . . ?
O6 W42 O132 70.4(7) . . ?
O167 W42 O132 70.1(8) . . ?
O7 W43 O120 101.6(10) . . ?
O7 W43 O9 100.2(10) . . ?
O120 W43 O9 90.5(9) . . ?
O7 W43 O163 103.2(10) . . ?
O120 W43 O163 89.0(9) . . ?
O9 W43 O163 156.3(7) . . ?
O7 W43 O121 101.9(10) . . ?
O120 W43 O121 156.3(8) . . ?
O9 W43 O121 88.1(9) . . ?
O163 W43 O121 82.9(8) . . ?
O7 W43 O87 170.5(10) . . ?
O120 W43 O87 72.8(6) . . ?
O9 W43 O87 72.6(7) . . ?
O163 W43 O87 84.6(7) . . ?
O121 W43 O87 84.3(7) . . ?
O165 W44 O38 102.5(9) . . ?
O165 W44 O144 102.7(10) . . ?
O38 W44 O144 89.5(8) . . ?
O165 W44 O149 100.0(10) . . ?
O38 W44 O149 89.5(8) . . ?
O144 W44 O149 157.0(9) . . ?
O165 W44 O143 102.1(10) . . ?
O38 W44 O143 155.4(9) . . ?
O144 W44 O143 86.2(8) . . ?
O149 W44 O143 85.2(8) . . ?
O165 W44 O131 171.4(8) . . ?
O38 W44 O131 73.2(7) . . ?
O144 W44 O131 84.9(8) . . ?
O149 W44 O131 72.8(8) . . ?
O143 W44 O131 82.3(8) . . ?
O164 W45 O134 102.2(10) . . ?
O164 W45 O105 103.0(10) . . ?
O134 W45 O105 89.9(7) . . ?
O164 W45 O135 99.4(10) . . ?
O134 W45 O135 158.2(10) . . ?
O105 W45 O135 87.8(7) . . ?
O164 W45 O101 101.3(9) . . ?
O134 W45 O101 89.2(8) . . ?
O105 W45 O101 155.3(8) . . ?
O135 W45 O101 84.0(8) . . ?
O164 W45 O176 168.1(8) . . ?
O134 W45 O176 87.1(8) . . ?
O105 W45 O176 84.2(8) . . ?
O135 W45 O176 71.2(8) . . ?
O101 W45 O176 71.1(6) . . ?
O159 W46 O156 99.2(10) . . ?
O159 W46 O116 100.3(9) . . ?
O156 W46 O116 89.5(8) . . ?
O159 W46 O162 100.9(10) . . ?
O156 W46 O162 86.4(8) . . ?
O116 W46 O162 158.9(8) . . ?
O159 W46 O43 98.0(9) . . ?
O156 W46 O43 162.7(8) . . ?
O116 W46 O43 88.7(8) . . ?
O162 W46 O43 89.1(8) . . ?
O159 W46 O150 173.8(8) . . ?
O156 W46 O150 80.7(8) . . ?
O116 W46 O150 73.6(7) . . ?
O162 W46 O150 85.3(7) . . ?
O43 W46 O150 82.4(7) . . ?
O5 W47 O127 103.5(10) . . ?
O5 W47 O183 102.8(8) . . ?
O127 W47 O183 88.7(9) . . ?
O5 W47 O6 100.0(8) . . ?
O127 W47 O6 92.6(9) . . ?
O183 W47 O6 156.2(8) . . ?
O5 W47 O8 98.4(10) . . ?
O127 W47 O8 158.1(7) . . ?
O183 W47 O8 85.9(10) . . ?
O6 W47 O8 84.0(10) . . ?
O5 W47 O132 168.8(10) . . ?
O127 W47 O132 85.4(7) . . ?
O183 W47 O132 84.0(7) . . ?
O6 W47 O132 72.4(6) . . ?
O8 W47 O132 72.9(7) . . ?
O182 W48 O167 100.1(11) . . ?
O182 W48 O8 101.7(10) . . ?
O167 W48 O8 90.5(9) . . ?
O182 W48 O85 100.5(10) . . ?
O167 W48 O85 87.3(7) . . ?
O8 W48 O85 157.7(9) . . ?
O182 W48 O156 105.7(10) . . ?
O167 W48 O156 154.0(10) . . ?
O8 W48 O156 87.9(8) . . ?
O85 W48 O156 84.5(7) . . ?
O182 W48 O132 171.5(8) . . ?
O167 W48 O132 73.2(9) . . ?
O8 W48 O132 73.5(8) . . ?
O85 W48 O132 84.6(7) . . ?
O156 W48 O132 81.4(7) . . ?
O55 Zr1 O18 96.3(7) . . ?
O55 Zr1 O1 105.3(6) . . ?
O18 Zr1 O1 90.1(6) . . ?
O55 Zr1 O10 95.2(6) . . ?
O18 Zr1 O10 96.2(6) . . ?
O1 Zr1 O10 157.7(6) . . ?
O55 Zr1 O77 96.9(7) . . ?
O18 Zr1 O77 165.7(8) . . ?
O1 Zr1 O77 80.9(6) . . ?
O10 Zr1 O77 88.2(6) . . ?
O55 Zr1 O3 167.6(5) . . ?
O18 Zr1 O3 87.5(7) . . ?
O1 Zr1 O3 86.4(6) . . ?
O10 Zr1 O3 72.6(6) . . ?
O77 Zr1 O3 80.8(6) . . ?
O55 Zr1 W1 122.4(4) . . ?
O18 Zr1 W1 88.6(5) . . ?
O1 Zr1 W1 132.1(5) . . ?
O10 Zr1 W1 27.5(5) . . ?
O77 Zr1 W1 89.2(4) . . ?
O3 Zr1 W1 45.7(3) . . ?
O80 Zr2 O22 96.8(7) . . ?
O80 Zr2 O49 98.0(7) . . ?
O22 Zr2 O49 95.5(6) . . ?
O80 Zr2 O148 105.5(7) . . ?
O22 Zr2 O148 156.3(7) . . ?
O49 Zr2 O148 89.1(7) . . ?
O80 Zr2 O82 97.7(7) . . ?
O22 Zr2 O82 88.0(6) . . ?
O49 Zr2 O82 163.4(7) . . ?
O148 Zr2 O82 81.5(7) . . ?
O80 Zr2 O128 168.4(7) . . ?
O22 Zr2 O128 71.6(6) . . ?
O49 Zr2 O128 84.7(6) . . ?
O148 Zr2 O128 85.8(7) . . ?
O82 Zr2 O128 81.0(6) . . ?
O80 Zr2 W7 123.6(5) . . ?
O22 Zr2 W7 27.4(4) . . ?
O49 Zr2 W7 86.1(4) . . ?
O148 Zr2 W7 130.8(5) . . ?
O82 Zr2 W7 89.8(4) . . ?
O128 Zr2 W7 45.1(5) . . ?
O55 Zr3 O23 101.6(7) . . ?
O55 Zr3 O70 94.1(7) . . ?
O23 Zr3 O70 83.5(6) . . ?
O55 Zr3 O11 97.5(6) . . ?
O23 Zr3 O11 88.7(6) . . ?
O70 Zr3 O11 167.1(8) . . ?
O55 Zr3 O86 99.1(8) . . ?
O23 Zr3 O86 158.5(8) . . ?
O70 Zr3 O86 89.1(6) . . ?
O11 Zr3 O86 94.5(6) . . ?
O55 Zr3 O56 172.2(6) . . ?
O23 Zr3 O56 85.2(6) . . ?
O70 Zr3 O56 82.8(6) . . ?
O11 Zr3 O56 86.4(6) . . ?
O86 Zr3 O56 73.8(7) . . ?
O55 Zr3 W4 127.2(5) . . ?
O23 Zr3 W4 131.2(5) . . ?
O70 Zr3 W4 90.5(4) . . ?
O11 Zr3 W4 87.0(4) . . ?
O86 Zr3 W4 28.3(6) . . ?
O56 Zr3 W4 46.0(4) . . ?
O80 Zr4 O25 95.9(7) . . ?
O80 Zr4 O58 103.3(8) . . ?
O25 Zr4 O58 89.2(7) . . ?
O80 Zr4 O32 100.8(8) . . ?
O25 Zr4 O32 92.5(7) . . ?
O58 Zr4 O32 155.6(8) . . ?
O80 Zr4 O24 97.7(7) . . ?
O25 Zr4 O24 165.3(6) . . ?
O58 Zr4 O24 82.0(6) . . ?
O32 Zr4 O24 90.6(6) . . ?
O80 Zr4 O27 173.7(7) . . ?
O25 Zr4 O27 86.2(6) . . ?
O58 Zr4 O27 82.7(7) . . ?
O32 Zr4 O27 73.1(7) . . ?
O24 Zr4 O27 81.0(6) . . ?
O80 Zr4 W2 127.9(6) . . ?
O25 Zr4 W2 86.2(6) . . ?
O58 Zr4 W2 128.8(6) . . ?
O32 Zr4 W2 27.4(6) . . ?
O24 Zr4 W2 90.0(6) . . ?
O27 Zr4 W2 46.2(4) . . ?
O29 Zr5 O180 103.5(8) . . ?
O29 Zr5 O12 94.9(7) . . ?
O180 Zr5 O12 88.9(7) . . ?
O29 Zr5 O134 96.0(8) . . ?
O180 Zr5 O134 84.6(7) . . ?
O12 Zr5 O134 168.3(6) . . ?
O29 Zr5 O73 95.9(7) . . ?
O180 Zr5 O73 159.7(7) . . ?
O12 Zr5 O73 95.2(7) . . ?
O134 Zr5 O73 87.8(7) . . ?
O29 Zr5 O61 169.8(7) . . ?
O180 Zr5 O61 86.4(7) . . ?
O12 Zr5 O61 87.4(7) . . ?
O134 Zr5 O61 82.6(7) . . ?
O73 Zr5 O61 74.0(6) . . ?
O29 Zr5 W5 123.8(6) . . ?
O180 Zr5 W5 132.6(5) . . ?
O12 Zr5 W5 87.3(6) . . ?
O134 Zr5 W5 90.0(7) . . ?
O73 Zr5 W5 28.4(4) . . ?
O61 Zr5 W5 46.3(5) . . ?
O29 Zr6 O53 102.3(7) . . ?
O29 Zr6 O36 94.9(7) . . ?
O53 Zr6 O36 87.4(7) . . ?
O29 Zr6 O48 95.8(7) . . ?
O53 Zr6 O48 83.8(7) . . ?
O36 Zr6 O48 167.3(6) . . ?
O29 Zr6 O71 97.4(7) . . ?
O53 Zr6 O71 159.8(7) . . ?
O36 Zr6 O71 95.1(7) . . ?
O48 Zr6 O71 90.2(7) . . ?
O29 Zr6 O90 170.6(7) . . ?
O53 Zr6 O90 86.7(6) . . ?
O36 Zr6 O90 87.7(6) . . ?
O48 Zr6 O90 82.8(6) . . ?
O71 Zr6 O90 73.4(6) . . ?
O29 Zr6 W16 124.8(6) . . ?
O53 Zr6 W16 132.8(4) . . ?
O36 Zr6 W16 89.1(4) . . ?
O48 Zr6 W16 90.3(4) . . ?
O71 Zr6 W16 27.6(4) . . ?
O90 Zr6 W16 46.1(4) . . ?
O35 P1 O34 113.8(10) . . ?
O35 P1 O3 113.4(8) . . ?
O34 P1 O3 110.8(8) . . ?
O35 P1 O40 106.4(8) . . ?
O34 P1 O40 105.4(9) . . ?
O3 P1 O40 106.3(10) . . ?
O90 P2 O150 111.2(12) . . ?
O90 P2 O126 115.2(9) . . ?
O150 P2 O126 113.2(9) . . ?
O90 P2 O132 106.8(10) . . ?
O150 P2 O132 106.1(10) . . ?
O126 P2 O132 103.4(11) . . ?
O62 P3 O56 112.2(9) . . ?
O62 P3 O111 111.8(10) . . ?
O56 P3 O111 112.8(9) . . ?
O62 P3 O87 105.4(9) . . ?
O56 P3 O87 106.3(10) . . ?
O111 P3 O87 107.8(9) . . ?
O93 P4 O128 112.0(11) . . ?
O93 P4 O123 111.0(10) . . ?
O128 P4 O123 114.6(10) . . ?
O93 P4 O131 106.6(9) . . ?
O128 P4 O131 107.0(10) . . ?
O123 P4 O131 105.1(10) . . ?
O27 P5 O79 113.2(10) . . ?
O27 P5 O89 112.8(9) . . ?
O79 P5 O89 112.4(10) . . ?
O27 P5 O109 106.2(8) . . ?
O79 P5 O109 105.9(9) . . ?
O89 P5 O109 105.6(10) . . ?
O81 P6 O61 112.8(12) . . ?
O81 P6 O99 113.6(10) . . ?
O61 P6 O99 112.9(10) . . ?
O81 P6 O176 106.2(10) . . ?
O61 P6 O176 106.6(9) . . ?
O99 P6 O176 103.8(11) . . ?
W9 O1 Zr1 150.0(8) . . ?
W12 O2 W3 122.6(7) . . ?
P1 O3 Zr1 130.8(8) . . ?
P1 O3 W1 127.5(7) . . ?
Zr1 O3 W1 90.8(6) . . ?
W47 O6 W42 124.4(9) . . ?
W48 O8 W47 121.9(9) . . ?
W43 O9 W27 123.6(9) . . ?
W1 O10 Zr1 120.7(9) . . ?
W7 O11 Zr3 162.5(10) . . ?
W2 O12 Zr5 160.8(9) . . ?
W28 O13 W21 145.5(10) . . ?
W23 O14 W35 162.3(12) . . ?
W26 O15 W4 154.9(11) . . ?
W33 O16 W16 162.2(11) . . ?
W21 O17 W17 160.3(11) . . ?
W16 O18 Zr1 160.1(11) . . ?
W15 O19 W5 157.3(13) . . ?
W37 O20 W41 163.2(9) . . ?
W3 O21 W6 121.0(10) . . ?
W7 O22 Zr2 121.4(9) . . ?
W17 O23 Zr3 149.9(8) . . ?
W29 O24 Zr4 149.9(9) . . ?
W5 O25 Zr4 162.3(9) . . ?
W14 O26 W30 161.7(13) . . ?
P5 O27 Zr4 132.0(11) . . ?
P5 O27 W2 129.4(9) . . ?
Zr4 O27 W2 89.0(5) . . ?
W14 O28 W11 153.6(10) . . ?
Zr5 O29 Zr6 170.2(12) . . ?
W40 O30 W32 163.6(9) . . ?
W26 O31 W35 148.6(8) . . ?
W2 O32 Zr4 121.3(8) . . ?
P1 O34 W9 129.8(11) . . ?
P1 O34 W13 127.0(8) . . ?
W9 O34 W13 90.5(5) . . ?
P1 O35 W10 129.8(11) . . ?
P1 O35 W8 127.8(8) . . ?
W10 O35 W8 90.3(5) . . ?
W1 O36 Zr6 164.5(11) . . ?
W24 O37 W29 145.6(10) . . ?
W44 O38 W28 124.3(8) . . ?
W35 O39 W4 156.8(10) . . ?
P1 O40 W3 122.5(7) . . ?
P1 O40 W6 124.0(8) . . ?
W3 O40 W6 92.7(6) . . ?
P1 O40 W12 125.6(10) . . ?
W3 O40 W12 91.3(5) . . ?
W6 O40 W12 91.2(5) . . ?
W21 O42 W7 154.5(10) . . ?
W13 O43 W46 162.6(10) . . ?
W12 O44 W8 152.0(8) . . ?
W22 O45 W2 154.9(12) . . ?
W8 O47 W10 123.1(9) . . ?
W42 O48 Zr6 147.8(8) . . ?
W4 O49 Zr2 163.5(12) . . ?
W15 O50 W24 159.0(9) . . ?
W20 O53 Zr6 148.1(10) . . ?
W20 O54 W10 158.3(12) . . ?
Zr3 O55 Zr1 164.6(8) . . ?
P3 O56 Zr3 130.5(8) . . ?
P3 O56 W4 127.8(8) . . ?
Zr3 O56 W4 90.5(6) . . ?
W34 O57 W5 152.3(9) . . ?
W24 O58 Zr4 151.2(9) . . ?
W11 O60 W31 164.5(12) . . ?
P6 O61 Zr5 130.1(13) . . ?
P6 O61 W5 129.9(10) . . ?
Zr5 O61 W5 89.5(5) . . ?
P3 O62 W17 129.0(11) . . ?
P3 O62 W32 128.5(9) . . ?
W17 O62 W32 90.8(5) . . ?
W36 O63 W14 154.1(12) . . ?
W17 O66 W27 146.2(8) . . ?
W11 O67 W36 151.2(9) . . ?
W27 O70 Zr3 147.8(11) . . ?
W16 O71 Zr6 119.6(8) . . ?
W34 O72 W15 147.0(8) . . ?
W5 O73 Zr5 118.9(7) . . ?
W37 O75 W23 123.7(9) . . ?
W6 O77 Zr1 151.3(11) . . ?
W3 O78 W10 147.5(9) . . ?
P5 O79 W22 130.3(9) . . ?
P5 O79 W11 127.9(9) . . ?
W22 O79 W11 89.3(6) . . ?
Zr4 O80 Zr2 165.4(11) . . ?
P6 O81 W15 129.9(8) . . ?
P6 O81 W30 128.2(12) . . ?
W15 O81 W30 90.7(6) . . ?
W25 O82 Zr2 149.1(10) . . ?
W8 O83 W38 161.1(9) . . ?
W41 O84 W35 124.6(9) . . ?
W38 O85 W48 150.5(12) . . ?
W4 O86 Zr3 119.1(10) . . ?
P3 O87 W27 124.9(8) . . ?
P3 O87 W26 123.4(8) . . ?
W27 O87 W26 92.6(7) . . ?
P3 O87 W43 124.5(11) . . ?
W27 O87 W43 91.3(5) . . ?
W26 O87 W43 90.2(5) . . ?
W11 O88 W22 122.6(9) . . ?
P5 O89 W24 128.1(10) . . ?
P5 O89 W14 128.9(9) . . ?
W24 O89 W14 91.1(6) . . ?
P2 O90 Zr6 128.9(11) . . ?
P2 O90 W16 130.4(9) . . ?
Zr6 O90 W16 89.9(6) . . ?
W38 O91 W20 124.1(10) . . ?
W10 O92 W1 158.8(10) . . ?
P4 O93 W21 129.5(10) . . ?
P4 O93 W40 127.7(11) . . ?
W21 O93 W40 89.7(5) . . ?
W39 O95 W31 152.3(13) . . ?
W18 O96 W2 153.0(11) . . ?
W22 O97 W19 159.9(9) . . ?
W3 O98 W1 153.4(12) . . ?
P6 O99 W19 129.4(10) . . ?
P6 O99 W31 128.2(9) . . ?
W19 O99 W31 91.8(7) . . ?
W13 O100 W12 152.0(10) . . ?
W34 O101 W45 123.7(7) . . ?
W33 O103 W9 160.6(11) . . ?
W32 O104 W17 124.5(8) . . ?
W45 O105 W19 146.9(12) . . ?
W42 O108 W20 145.1(12) . . ?
P5 O109 W18 123.3(11) . . ?
P5 O109 W29 123.9(9) . . ?
W18 O109 W29 91.7(5) . . ?
P5 O109 W36 125.8(8) . . ?
W18 O109 W36 91.3(5) . . ?
W29 O109 W36 91.0(6) . . ?
W31 O110 W30 153.8(8) . . ?
P3 O111 W35 127.7(11) . . ?
P3 O111 W41 127.4(9) . . ?
W35 O111 W41 90.7(6) . . ?
W14 O113 W24 123.4(10) . . ?
W40 O114 W21 123.2(8) . . ?
W25 O115 W23 147.1(12) . . ?
W46 O116 W33 121.5(8) . . ?
W36 O118 W29 126.6(10) . . ?
W6 O119 W9 147.8(9) . . ?
W43 O120 W26 124.3(8) . . ?
W32 O121 W43 152.7(10) . . ?
W36 O122 W18 124.1(9) . . ?
P4 O123 W37 129.6(10) . . ?
P4 O123 W23 127.3(11) . . ?
W37 O123 W23 90.8(6) . . ?
W31 O124 W19 123.3(11) . . ?
W39 O125 W34 123.1(7) . . ?
P2 O126 W20 129.0(9) . . ?
P2 O126 W38 129.9(10) . . ?
W20 O126 W38 92.9(7) . . ?
W47 O127 W16 154.1(9) . . ?
P4 O128 Zr2 129.4(10) . . ?
P4 O128 W7 129.9(9) . . ?
Zr2 O128 W7 90.7(7) . . ?
W12 O130 W6 122.3(8) . . ?
P4 O131 W25 123.3(8) . . ?
P4 O131 W28 121.9(10) . . ?
W25 O131 W28 93.2(5) . . ?
P4 O131 W44 126.1(10) . . ?
W25 O131 W44 92.1(6) . . ?
W28 O131 W44 90.9(5) . . ?
P2 O132 W47 123.6(11) . . ?
P2 O132 W42 123.0(9) . . ?
W47 O132 W42 92.6(5) . . ?
P2 O132 W48 125.5(9) . . ?
W47 O132 W48 91.7(6) . . ?
W42 O132 W48 91.0(7) . . ?
W30 O133 W15 122.3(8) . . ?
W45 O134 Zr5 147.4(8) . . ?
W39 O135 W45 125.1(12) . . ?
W40 O136 W37 153.6(11) . . ?
W28 O137 W7 151.7(11) . . ?
W13 O139 W9 122.0(8) . . ?
W18 O141 W29 124.7(9) . . ?
W44 O143 W37 151.4(10) . . ?
W44 O144 W40 151.4(10) . . ?
W8 O145 W13 152.8(13) . . ?
W23 O148 Zr2 151.3(10) . . ?
W44 O149 W25 122.8(10) . . ?
P2 O150 W33 128.7(9) . . ?
P2 O150 W46 126.8(13) . . ?
W33 O150 W46 91.0(5) . . ?
W28 O152 W25 122.2(8) . . ?
W26 O153 W27 123.2(10) . . ?
W32 O154 W41 150.5(14) . . ?
W46 O156 W48 153.7(10) . . ?
W46 O162 W38 150.8(9) . . ?
W43 O163 W41 153.3(9) . . ?
W48 O167 W42 125.6(13) . . ?
W22 O171 W18 146.7(9) . . ?
P6 O176 W34 121.9(13) . . ?
P6 O176 W45 124.9(10) . . ?
W34 O176 W45 92.2(6) . . ?
P6 O176 W39 126.2(8) . . ?
W34 O176 W39 90.7(5) . . ?
W45 O176 W39 91.0(8) . . ?
W39 O178 W30 149.4(9) . . ?
W19 O180 Zr5 147.6(9) . . ?
W47 O183 W33 147.5(12) . . ?
C1 N1 C2 110(3) . . ?
C3 N2 C4 127.9(15) . . ?
C6 N3 C5 111(3) . . ?
C7 N4 C8 113(5) . . ?
C10 N5 C9 99(3) . . ?
C11 N6 C12 110(4) . . ?
C13 N7 C14 116(3) . . ?
C16 N8 C15 103(3) . . ?
C17 N9 C18 101(3) . . ?
C19 N10 C20 115(3) . . ?

loop_
_geom_bond_atom_site_label_1
_geom_bond_atom_site_label_2
_geom_bond_distance
_geom_bond_site_symmetry_2
_geom_bond_publ_flag
W1 O33 1.678(16) . ?
W1 O10 1.811(17) . ?
W1 O36 1.813(15) . ?
W1 O92 1.89(2) . ?
W1 O98 2.013(14) . ?
W1 O3 2.416(14) . ?
W1 Zr1 3.375(2) . ?
W2 O51 1.728(17) . ?
W2 O12 1.818(15) . ?
W2 O32 1.82(2) . ?
W2 O45 1.994(19) . ?
W2 O96 2.012(15) . ?
W2 O27 2.446(15) . ?
W2 Zr4 3.391(3) . ?
W3 O68 1.708(16) . ?
W3 O98 1.846(14) . ?
W3 O78 1.85(2) . ?
W3 O2 1.956(15) . ?
W3 O21 1.96(2) . ?
W3 O40 2.361(14) . ?
W4 O76 1.715(18) . ?
W4 O49 1.798(15) . ?
W4 O86 1.84(2) . ?
W4 O39 1.93(2) . ?
W4 O15 2.044(13) . ?
W4 O56 2.436(15) . ?
W4 Zr3 3.386(2) . ?
W5 O41 1.708(16) . ?
W5 O73 1.830(19) . ?
W5 O25 1.853(15) . ?
W5 O19 1.928(18) . ?
W5 O57 2.031(16) . ?
W5 O61 2.434(19) . ?
W5 Zr5 3.367(3) . ?
W6 O69 1.728(18) . ?
W6 O77 1.793(14) . ?
W6 O119 1.892(17) . ?
W6 O21 1.970(17) . ?
W6 O130 1.996(17) . ?
W6 O40 2.366(17) . ?
W7 O129 1.72(2) . ?
W7 O22 1.815(15) . ?
W7 O11 1.819(15) . ?
W7 O42 1.912(17) . ?
W7 O137 2.038(19) . ?
W7 O128 2.386(19) . ?
W7 Zr2 3.370(2) . ?
W8 O151 1.692(18) . ?
W8 O145 1.872(14) . ?
W8 O83 1.877(17) . ?
W8 O47 1.902(17) . ?
W8 O44 1.928(17) . ?
W8 O35 2.407(17) . ?
W9 O117 1.703(17) . ?
W9 O1 1.812(16) . ?
W9 O103 1.91(2) . ?
W9 O119 1.949(16) . ?
W9 O139 1.964(18) . ?
W9 O34 2.351(15) . ?
W10 O107 1.719(14) . ?
W10 O92 1.888(18) . ?
W10 O47 1.918(19) . ?
W10 O54 1.919(17) . ?
W10 O78 1.986(18) . ?
W10 O35 2.329(13) . ?
W11 O65 1.681(17) . ?
W11 O60 1.871(16) . ?
W11 O28 1.879(17) . ?
W11 O88 1.886(19) . ?
W11 O67 1.886(18) . ?
W11 O79 2.445(15) . ?
W12 O102 1.702(15) . ?
W12 O130 1.88(2) . ?
W12 O44 1.895(18) . ?
W12 O2 1.912(16) . ?
W12 O100 1.921(15) . ?
W12 O40 2.385(15) . ?
W13 O94 1.697(19) . ?
W13 O43 1.865(18) . ?
W13 O100 1.899(17) . ?
W13 O139 1.900(19) . ?
W13 O145 1.911(17) . ?
W13 O34 2.408(16) . ?
W14 O174 1.722(18) . ?
W14 O28 1.879(19) . ?
W14 O26 1.884(18) . ?
W14 O113 1.89(2) . ?
W14 O63 1.908(15) . ?
W14 O89 2.392(15) . ?
W15 O173 1.67(2) . ?
W15 O19 1.871(16) . ?
W15 O50 1.875(15) . ?
W15 O133 1.944(14) . ?
W15 O72 2.02(2) . ?
W15 O81 2.33(2) . ?
W16 O142 1.741(18) . ?
W16 O71 1.799(17) . ?
W16 O18 1.859(16) . ?
W16 O16 2.004(17) . ?
W16 O127 2.026(18) . ?
W16 O90 2.434(18) . ?
W16 Zr6 3.376(3) . ?
W17 O64 1.718(19) . ?
W17 O23 1.831(17) . ?
W17 O104 1.92(2) . ?
W17 O17 1.926(15) . ?
W17 O66 1.929(15) . ?
W17 O62 2.346(15) . ?
W18 O179 1.736(16) . ?
W18 O96 1.837(14) . ?
W18 O141 1.88(2) . ?
W18 O171 1.92(2) . ?
W18 O122 1.971(18) . ?
W18 O109 2.353(15) . ?
W19 O158 1.73(2) . ?
W19 O180 1.846(16) . ?
W19 O105 1.938(15) . ?
W19 O97 1.948(16) . ?
W19 O124 1.955(15) . ?
W19 O99 2.34(2) . ?
W20 O106 1.711(19) . ?
W20 O53 1.82(2) . ?
W20 O54 1.891(14) . ?
W20 O108 1.936(18) . ?
W20 O91 1.94(2) . ?
W20 O126 2.321(17) . ?
W21 O147 1.677(16) . ?
W21 O17 1.882(14) . ?
W21 O42 1.895(19) . ?
W21 O114 1.92(2) . ?
W21 O13 1.949(15) . ?
W21 O93 2.320(14) . ?
W22 O140 1.71(2) . ?
W22 O45 1.804(16) . ?
W22 O97 1.850(17) . ?
W22 O171 1.90(2) . ?
W22 O88 1.953(16) . ?
W22 O79 2.344(18) . ?
W23 O52 1.724(16) . ?
W23 O148 1.78(2) . ?
W23 O14 1.872(16) . ?
W23 O75 1.95(2) . ?
W23 O115 1.975(17) . ?
W23 O123 2.368(15) . ?
W24 O155 1.68(2) . ?
W24 O58 1.783(15) . ?
W24 O37 1.916(14) . ?
W24 O50 1.947(15) . ?
W24 O113 1.954(16) . ?
W24 O89 2.35(2) . ?
W25 O59 1.709(16) . ?
W25 O82 1.81(2) . ?
W25 O115 1.883(18) . ?
W25 O152 1.955(16) . ?
W25 O149 1.98(2) . ?
W25 O131 2.352(14) . ?
W26 O168 1.747(18) . ?
W26 O15 1.807(14) . ?
W26 O31 1.899(19) . ?
W26 O153 1.910(17) . ?
W26 O120 1.95(2) . ?
W26 O87 2.363(16) . ?
W27 O112 1.725(19) . ?
W27 O70 1.838(16) . ?
W27 O66 1.931(16) . ?
W27 O153 1.956(15) . ?
W27 O9 1.98(2) . ?
W27 O87 2.340(18) . ?
W28 O74 1.757(16) . ?
W28 O137 1.83(2) . ?
W28 O13 1.906(15) . ?
W28 O152 1.953(17) . ?
W28 O38 1.98(2) . ?
W28 O131 2.355(16) . ?
W29 O161 1.69(2) . ?
W29 O24 1.823(14) . ?
W29 O141 1.948(19) . ?
W29 O37 1.951(15) . ?
W29 O118 1.993(19) . ?
W29 O109 2.38(2) . ?
W30 O4 1.734(18) . ?
W30 O133 1.888(19) . ?
W30 O26 1.90(2) . ?
W30 O178 1.92(2) . ?
W30 O110 1.94(2) . ?
W30 O81 2.392(15) . ?
W31 O172 1.73(2) . ?
W31 O110 1.82(2) . ?
W31 O124 1.89(2) . ?
W31 O60 1.898(15) . ?
W31 O95 1.913(16) . ?
W31 O99 2.371(16) . ?
W32 O157 1.68(2) . ?
W32 O154 1.88(2) . ?
W32 O104 1.89(2) . ?
W32 O121 1.904(19) . ?
W32 O30 1.939(16) . ?
W32 O62 2.393(17) . ?
W33 O169 1.712(18) . ?
W33 O16 1.757(19) . ?
W33 O103 1.877(18) . ?
W33 O183 1.96(2) . ?
W33 O116 1.962(19) . ?
W33 O150 2.325(17) . ?
W34 O146 1.725(17) . ?
W34 O72 1.82(2) . ?
W34 O57 1.830(15) . ?
W34 O101 1.89(2) . ?
W34 O125 1.975(18) . ?
W34 O176 2.368(16) . ?
W35 O46 1.735(16) . ?
W35 O39 1.84(2) . ?
W35 O84 1.91(2) . ?
W35 O31 1.926(17) . ?
W35 O14 1.933(18) . ?
W35 O111 2.335(15) . ?
W36 O138 1.704(17) . ?
W36 O118 1.82(2) . ?
W36 O122 1.877(19) . ?
W36 O63 1.905(14) . ?
W36 O67 1.93(2) . ?
W36 O109 2.400(14) . ?
W37 O181 1.65(3) . ?
W37 O20 1.873(18) . ?
W37 O75 1.874(16) . ?
W37 O136 1.906(17) . ?
W37 O143 1.929(17) . ?
W37 O123 2.36(2) . ?
W38 O175 1.71(2) . ?
W38 O91 1.882(17) . ?
W38 O162 1.893(19) . ?
W38 O85 1.897(16) . ?
W38 O83 1.905(17) . ?
W38 O126 2.34(2) . ?
W39 O160 1.704(16) . ?
W39 O135 1.86(2) . ?
W39 O125 1.867(18) . ?
W39 O95 1.910(17) . ?
W39 O178 1.92(2) . ?
W39 O176 2.384(17) . ?
W40 O166 1.70(2) . ?
W40 O30 1.839(16) . ?
W40 O136 1.867(16) . ?
W40 O114 1.89(2) . ?
W40 O144 1.973(19) . ?
W40 O93 2.43(2) . ?
W41 O170 1.70(3) . ?
W41 O84 1.881(18) . ?
W41 O154 1.901(18) . ?
W41 O20 1.916(18) . ?
W41 O163 1.92(2) . ?
W41 O111 2.388(19) . ?
W42 O177 1.688(18) . ?
W42 O48 1.813(18) . ?
W42 O108 1.933(17) . ?
W42 O6 1.955(18) . ?
W42 O167 2.03(2) . ?
W42 O132 2.380(16) . ?
W43 O7 1.677(17) . ?
W43 O120 1.871(18) . ?
W43 O9 1.87(2) . ?
W43 O163 1.89(2) . ?
W43 O121 1.913(17) . ?
W43 O87 2.408(16) . ?
W44 O165 1.72(2) . ?
W44 O38 1.835(18) . ?
W44 O144 1.857(19) . ?
W44 O149 1.902(18) . ?
W44 O143 1.905(16) . ?
W44 O131 2.38(2) . ?
W45 O164 1.71(2) . ?
W45 O134 1.835(15) . ?
W45 O105 1.910(18) . ?
W45 O135 1.970(18) . ?
W45 O101 1.990(18) . ?
W45 O176 2.38(2) . ?
W46 O159 1.69(2) . ?
W46 O156 1.853(19) . ?
W46 O116 1.888(18) . ?
W46 O162 1.891(18) . ?
W46 O43 1.901(19) . ?
W46 O150 2.39(2) . ?
W47 O5 1.703(15) . ?
W47 O127 1.812(19) . ?
W47 O183 1.871(18) . ?
W47 O6 1.90(2) . ?
W47 O8 2.00(2) . ?
W47 O132 2.332(15) . ?
W48 O182 1.69(3) . ?
W48 O167 1.802(19) . ?
W48 O8 1.876(19) . ?
W48 O85 1.934(16) . ?
W48 O156 1.95(2) . ?
W48 O132 2.39(2) . ?
Zr1 O55 1.987(19) . ?
Zr1 O18 2.036(15) . ?
Zr1 O1 2.044(15) . ?
Zr1 O10 2.068(14) . ?
Zr1 O77 2.093(15) . ?
Zr1 O3 2.322(17) . ?
Zr2 O80 1.948(17) . ?
Zr2 O22 2.047(16) . ?
Zr2 O49 2.071(16) . ?
Zr2 O148 2.07(2) . ?
Zr2 O82 2.099(18) . ?
Zr2 O128 2.352(18) . ?
Zr3 O55 1.921(19) . ?
Zr3 O23 2.008(16) . ?
Zr3 O70 2.062(14) . ?
Zr3 O11 2.062(14) . ?
Zr3 O86 2.085(14) . ?
Zr3 O56 2.331(18) . ?
Zr4 O80 1.932(19) . ?
Zr4 O25 2.031(15) . ?
Zr4 O58 2.057(17) . ?
Zr4 O32 2.063(18) . ?
Zr4 O24 2.064(14) . ?
Zr4 O27 2.390(18) . ?
Zr5 O29 1.914(17) . ?
Zr5 O180 2.015(17) . ?
Zr5 O12 2.049(16) . ?
Zr5 O134 2.073(15) . ?
Zr5 O73 2.078(19) . ?
Zr5 O61 2.347(18) . ?
Zr6 O29 1.959(16) . ?
Zr6 O53 2.031(18) . ?
Zr6 O36 2.050(17) . ?
Zr6 O48 2.089(16) . ?
Zr6 O71 2.103(17) . ?
Zr6 O90 2.345(16) . ?
P1 O35 1.497(19) . ?
P1 O34 1.526(17) . ?
P1 O3 1.577(17) . ?
P1 O40 1.617(16) . ?
P2 O90 1.52(2) . ?
P2 O150 1.549(17) . ?
P2 O126 1.554(19) . ?
P2 O132 1.606(18) . ?
P3 O62 1.517(15) . ?
P3 O56 1.520(19) . ?
P3 O111 1.55(2) . ?
P3 O87 1.604(17) . ?
P4 O93 1.523(16) . ?
P4 O128 1.53(2) . ?
P4 O123 1.538(17) . ?
P4 O131 1.620(16) . ?
P5 O27 1.483(15) . ?
P5 O79 1.49(2) . ?
P5 O89 1.525(17) . ?
P5 O109 1.593(16) . ?
P6 O81 1.51(2) . ?
P6 O61 1.523(17) . ?
P6 O99 1.534(19) . ?
P6 O176 1.593(19) . ?
C1 N1 1.40(6) . ?
C2 N1 1.43(5) . ?
C3 N2 1.443(10) . ?
C4 N2 1.452(10) . ?
C5 N3 1.54(4) . ?
C6 N3 1.40(4) . ?
C7 N4 1.39(5) . ?
C8 N4 1.49(5) . ?
C9 N5 1.53(5) . ?
C10 N5 1.48(7) . ?
C11 N6 1.46(5) . ?
C12 N6 1.54(6) . ?
C13 N7 1.48(4) . ?
C14 N7 1.57(5) . ?
C15 N8 1.48(4) . ?
C16 N8 1.46(5) . ?
C17 N9 1.29(5) . ?
C18 N9 1.63(5) . ?
C19 N10 1.53(4) . ?
C20 N10 1.55(4) . ?
